data_7251890
loop_
_publ_author_name
'Liu, Yang-Hong'
'Li, Hao'
'Lou, Hui-Ru'
'Chen, Er-Xia'
'Yang, Jin-Xia'
'Lin, Qipu'

_publ_section_title
;
 Ligand modification on organotin-oxo clusters for enhanced third-order
 nonlinear optical response
;
_journal_issue 21
_journal_name_full CrystEngComm
_journal_page_first 3298
_journal_page_last 3304
_journal_paper_doi 10.1039/D6CE00120C
_journal_volume 28
_journal_year 2026
_chemical_absolute_configuration ad
_chemical_formula_moiety 'C54 H86 Cl2 N4 O14 Sn4'
_chemical_formula_sum 'C54 H86 Cl2 N4 O14 Sn4'
_chemical_formula_weight 1560.92
_space_group_crystal_system orthorhombic
_space_group_IT_number 19
_space_group_name_Hall 'P 2ac 2ab'
_space_group_name_H-M_alt 'P 21 21 21'
_atom_sites_solution_hydrogens mixed
_atom_sites_solution_primary dual
_atom_sites_solution_secondary difmap
_audit_creation_date 2026-01-14
_audit_creation_method
;
Olex2 1.5
(compiled 2025.03.04 svn.red2d20d0 for OlexSys, GUI svn.r7188)
;
_audit_update_record
;
2026-01-14 deposited with the CCDC.	2026-04-17 downloaded from the CCDC.
;
_cell_angle_alpha 90
_cell_angle_beta 90
_cell_angle_gamma 90
_cell_formula_units_Z 4
_cell_length_a 15.1563(2)
_cell_length_b 16.4024(2)
_cell_length_c 27.3019(3)
_cell_measurement_reflns_used 46104
_cell_measurement_temperature 200.00(10)
_cell_measurement_theta_max 55.2750
_cell_measurement_theta_min 2.7190
_cell_volume 6787.24(14)
_computing_cell_refinement 'CrysAlisPro 1.171.43.131a (Rigaku OD, 2024)'
_computing_data_collection 'CrysAlisPro 1.171.43.131a (Rigaku OD, 2024)'
_computing_data_reduction 'CrysAlisPro 1.171.43.131a (Rigaku OD, 2024)'
_computing_molecular_graphics 'Olex2 1.5 (Dolomanov et al., 2009)'
_computing_publication_material 'Olex2 1.5 (Dolomanov et al., 2009)'
_computing_structure_refinement 'SHELXL 2025/1 (Sheldrick, 2015)'
_computing_structure_solution 'SHELXT 2014/5 (Sheldrick, 2014)'
_diffrn_ambient_environment N~2~
_diffrn_ambient_temperature 200.00(10)
_diffrn_detector 'Hybrid Pixel Array Detector'
_diffrn_detector_area_resol_mean 10.0000
_diffrn_detector_type HyPix
_diffrn_measured_fraction_theta_full 1.000
_diffrn_measured_fraction_theta_max 0.989
_diffrn_measurement_details
;
List of Runs (angles in degrees, time in seconds):

  # Type    Start    End  Width  t~exp~   \w     \q     \k     \f   Frames
#--------------------------------------------------------------------------
  1  \w     23.00 107.00   0.50    0.09    --   62.14-125.00 150.00  168
  2  \w     45.00  71.00   0.50    0.09    --   62.14 -77.00 120.00   52
  3  \w     23.00 109.00   0.50    0.09    --   62.14-125.00 -30.00  172
  4  \w     -4.00  92.00   0.50    0.09    --   62.14 -99.00 -30.00  192
  5  \w     -6.00  64.00   0.50    0.09    --   62.14 -77.00-150.00  140
  6  \w     44.00  78.00   0.50    0.09    --   62.14 -77.00-180.00   68
  7  \w     -4.00  25.00   0.50    0.09    --   62.14 -38.00-150.00   58
  8  \w     -6.00  20.00   0.50    0.09    --   62.14 -19.00-150.00   52
  9  \w     -8.00  41.00   0.50    0.09    --   62.14 -38.00-120.00   98
 10  \w    -13.00  20.00   0.50    0.09    --   62.14 -19.00 -60.00   66
 11  \w    -11.00  62.00   0.50    0.09    --   62.14 -57.00   0.00  146
 12  \w    -11.00  22.00   0.50    0.09    --   62.14 -77.00 120.00   66
 13  \w    -33.00  -6.00   0.50    0.09    --  -64.64  38.00-180.00   54
 14  \w    -62.00   7.00   0.50    0.09    --  -64.64  57.00-180.00  138
 15  \w    -95.00 -43.00   0.50    0.09    --  -64.64 125.00  30.00  104
 16  \w    -15.00  72.00   0.50    0.05    --   -1.25  57.00 -60.00  174
 17  \w     30.00  71.00   0.50    0.05    --   -1.25  57.00  30.00   82
 18  \w    -32.00   9.00   0.50    0.05    --   -1.25 -38.00 150.00   82
 19  \w    -60.00 -34.00   0.50    0.05    --   -1.25 -38.00 150.00   52
 20  \w   -137.00 -54.00   0.50    0.09    --  -64.64 -57.00  30.00  166
 21  \w   -130.00-105.00   0.50    0.09    --  -64.64 -99.00 -30.00   50
 22  \w   -120.00 -68.00   0.50    0.09    --  -64.64 -77.00   0.00  104
;
_diffrn_measurement_device 'four-circle diffractometer'
_diffrn_measurement_device_type 'ROD, Synergy Custom system, HyPix'
_diffrn_measurement_method '\w scans'
_diffrn_orient_matrix_type 'CrysAlisPro convention (1999,Acta A55,543-557)'
_diffrn_orient_matrix_UB_11 -0.0185552000
_diffrn_orient_matrix_UB_12 -0.0266543000
_diffrn_orient_matrix_UB_13 0.0452188000
_diffrn_orient_matrix_UB_21 0.0120655000
_diffrn_orient_matrix_UB_22 -0.0770115000
_diffrn_orient_matrix_UB_23 -0.0148473000
_diffrn_orient_matrix_UB_31 0.0855209000
_diffrn_orient_matrix_UB_32 0.0050899000
_diffrn_orient_matrix_UB_33 0.0119021000
_diffrn_radiation_monochromator mirror
_diffrn_radiation_probe x-ray
_diffrn_radiation_type 'Ga K\a'
_diffrn_radiation_wavelength 1.3405
_diffrn_reflns_av_R_equivalents 0.0520
_diffrn_reflns_av_unetI/netI 0.0330
_diffrn_reflns_Laue_measured_fraction_full 1.000
_diffrn_reflns_Laue_measured_fraction_max 0.989
_diffrn_reflns_limit_h_max 18
_diffrn_reflns_limit_h_min -15
_diffrn_reflns_limit_k_max 19
_diffrn_reflns_limit_k_min -19
_diffrn_reflns_limit_l_max 33
_diffrn_reflns_limit_l_min -33
_diffrn_reflns_number 75276
_diffrn_reflns_point_group_measured_fraction_full 1.000
_diffrn_reflns_point_group_measured_fraction_max 0.983
_diffrn_reflns_theta_full 53.543
_diffrn_reflns_theta_max 55.350
_diffrn_reflns_theta_min 2.732
_diffrn_source 'micro-focus metaljet'
_exptl_absorpt_coefficient_mu 8.710
_exptl_absorpt_correction_T_max 1.00000
_exptl_absorpt_correction_T_min 0.21945
_exptl_absorpt_correction_type multi-scan
_exptl_absorpt_process_details
;
CrysAlisPro 1.171.43.131a (Rigaku Oxford Diffraction, 2024)
Empirical absorption correction using spherical harmonics,
implemented in SCALE3 ABSPACK scaling algorithm.
;
_exptl_crystal_colour 'clear light colourless'
_exptl_crystal_colour_lustre clear
_exptl_crystal_colour_modifier light
_exptl_crystal_colour_primary colourless
_exptl_crystal_density_diffrn 1.528
_exptl_crystal_description block
_exptl_crystal_F_000 3136
_exptl_crystal_size_max 0.13
_exptl_crystal_size_mid 0.12
_exptl_crystal_size_min 0.1
_refine_diff_density_max 1.262
_refine_diff_density_min -1.231
_refine_diff_density_rms 0.129
_refine_ls_abs_structure_details
;
 Refined as an inversion twin.
;
_refine_ls_abs_structure_Flack 0.049(18)
_refine_ls_extinction_method none
_refine_ls_goodness_of_fit_ref 1.063
_refine_ls_hydrogen_treatment constr
_refine_ls_matrix_type full
_refine_ls_number_parameters 973
_refine_ls_number_reflns 12935
_refine_ls_number_restraints 934
_refine_ls_restrained_S_all 1.050
_refine_ls_R_factor_all 0.0606
_refine_ls_R_factor_gt 0.0544
_refine_ls_shift/su_max 0.001
_refine_ls_shift/su_mean 0.000
_refine_ls_structure_factor_coef Fsqd
_refine_ls_weighting_details 'w=1/[\s^2^(Fo^2^)+(0.1000P)^2^+15.0000P] where P=(Fo^2^+2Fc^2^)/3'
_refine_ls_weighting_scheme calc
_refine_ls_wR_factor_gt 0.1563
_refine_ls_wR_factor_ref 0.1613
_reflns_Friedel_coverage 0.812
_reflns_Friedel_fraction_full 1.000
_reflns_Friedel_fraction_max 0.976
_reflns_number_gt 11573
_reflns_number_total 12935
_reflns_threshold_expression 'I > 2\s(I)'
_cod_data_source_file d6ce00120c2.cif
_cod_data_source_block L-Sn4-Boc
_cod_depositor_comments 'Adding full bibliography for 7251889--7251892.cif.'
_cod_database_code 7251890
_shelx_shelxl_version_number 2025/1
_chemical_oxdiff_formula 'C H N O Sn Cl'
_shelx_space_group_comment
;
The symmetry employed for this shelxl refinement is uniquely defined
by the following loop, which should always be used as a source of
symmetry information in preference to the above space-group names.
They are only intended as comments.
;
_shelx_estimated_absorpt_t_max 0.476
_shelx_estimated_absorpt_t_min 0.397
_olex2_refinement_description
;
1. Twinned data refinement
 Scales: 0.95062
 0.04938
2. Shared sites
{C43, C43A}
3. Restrained distances
 C40-C39 = C41-C40 = C42-C41 = C44-C43 = C45-C44 = C46-C45 = C48-C47 = C49-C48
 = C50-C49 = C52-C51 = C53-C52 = C54-C53
 1.54 with sigma of 0.01
 C25-C24 = C28-C25 = C26-C25 = C27-C25
 1.54 with sigma of 0.01
 C24-C23
 1.51 with sigma of 0.01
 C39-C41 = C42-C40 = C43-C45 = C46-C44 = C47-C49 = C48-C50 = C51-C53 = C54-C52
 2.515 with sigma of 0.02
4. Uiso/Uaniso restraints and constraints
C24 \\sim C25 \\sim C26 \\sim C27 \\sim C28 \\sim C25A \\sim C26A \\sim C27A
\\sim C28A: within 2A with sigma of 0.01 and sigma for terminal atoms of 0.02
within 2A
C1 \\sim O3 \\sim N1 \\sim C2 \\sim C3 \\sim C4 \\sim C5 \\sim C6 \\sim C7
\\sim C8 \\sim C9 \\sim O3A \\sim N1A \\sim C2A \\sim C3A \\sim C4A \\sim C5A
\\sim C6A \\sim C7A \\sim C8A \\sim C9A: within 2A with sigma of 0.01 and sigma
for terminal atoms of 0.02 within 2A
Sn4 \\sim C51 \\sim C52 \\sim C53 \\sim C54 \\sim C51A \\sim C52A \\sim C53A
\\sim C54A: within 2A with sigma of 0.01 and sigma for terminal atoms of 0.02
within 2A
C47 \\sim C48 \\sim C49 \\sim C50 \\sim C48A \\sim C49A \\sim C50A: within 2A
with sigma of 0.01 and sigma for terminal atoms of 0.02 within 2A
Sn2 \\sim C43 \\sim C44 \\sim C45 \\sim C46 \\sim C43A \\sim C44A \\sim C45A
\\sim C46A: within 2A with sigma of 0.01 and sigma for terminal atoms of 0.02
within 2A
Sn1 \\sim C39 \\sim C40 \\sim C41 \\sim C42 \\sim C39A \\sim C40A \\sim C41A
\\sim C42A: within 2A with sigma of 0.01 and sigma for terminal atoms of 0.02
within 2A
O4 \\sim O5 \\sim N2 \\sim C10 \\sim C11 \\sim C12 \\sim C13 \\sim C14 \\sim
C15 \\sim C16 \\sim C17 \\sim C18 \\sim C19 \\sim O6 \\sim O7: within 2A with
sigma of 0.01 and sigma for terminal atoms of 0.02 within 2A
Uanis(C51) \\sim Ueq, Uanis(C52) \\sim Ueq, Uanis(C53) \\sim Ueq, Uanis(C54)
\\sim Ueq, Uanis(C51A) \\sim Ueq, Uanis(C52A) \\sim Ueq, Uanis(C53A) \\sim Ueq,
Uanis(C54A) \\sim Ueq: with sigma of 0.02 and sigma for terminal atoms of 0.04
Uanis(C43) = Uanis(C43A)
5. Same fragment restrains
{Sn1, C39A, C40A, C41A, C42A} sigma for 1-2: 0.01, 1-3: 0.01
as in
{Sn1, C39, C40, C41, C42}
{C47, C48A, C49A, C50A} sigma for 1-2: 0.01, 1-3: 0.01
as in
{C47, C48, C49, C50}
{O3A, N1A, C2A, C3A, C4A, C5A, C6A, C7A, C8A, C9A} sigma for 1-2: 0.01, 1-3:
0.01
as in
{O3, N1, C2, C3, C4, C5, C6, C7, C8, C9}
{Sn2, C43A, C44A, C45A, C46A} sigma for 1-2: 0.01, 1-3: 0.01
as in
{Sn2, C43, C44, C45, C46}
{Sn4, C51A, C52A, C53A, C54A} sigma for 1-2: 0.01, 1-3: 0.01
as in
{Sn4, C51, C52, C53, C54}
{C24, C25A, C26A, C27A, C28A} sigma for 1-2: 0.01, 1-3: 0.01
as in
{C24, C25, C26, C27, C28}
6. Others
 Sof(O3A)=Sof(N1A)=Sof(H1A)=Sof(C2A)=Sof(H2A)=Sof(C3A)=Sof(H3AA)=Sof(H3AB)=
 Sof(H3AC)=Sof(C4A)=Sof(C5A)=Sof(H5AA)=Sof(H5AB)=Sof(C6A)=Sof(C7A)=Sof(H7AA)=
 Sof(H7AB)=Sof(H7AC)=Sof(C8A)=Sof(H8AA)=Sof(H8AB)=Sof(H8AC)=Sof(C9A)=Sof(H9AA)=
 Sof(H9AB)=Sof(H9AC)=1-FVAR(1)
 Sof(O3)=Sof(N1)=Sof(H1)=Sof(C2)=Sof(H2)=Sof(C3)=Sof(H3A)=Sof(H3B)=Sof(H3C)=
 Sof(C4)=Sof(C5)=Sof(H5A)=Sof(H5B)=Sof(C6)=Sof(C7)=Sof(H7A)=Sof(H7B)=Sof(H7C)=
 Sof(C8)=Sof(H8A)=Sof(H8B)=Sof(H8C)=Sof(C9)=Sof(H9A)=Sof(H9B)=Sof(H9C)=FVAR(1)
 Sof(C39A)=Sof(H39C)=Sof(H39D)=Sof(C40A)=Sof(H40C)=Sof(H40D)=Sof(C41A)=
 Sof(H41C)=Sof(H41D)=Sof(C42A)=Sof(H42D)=Sof(H42E)=Sof(H42F)=1-FVAR(2)
 Sof(C39)=Sof(H39A)=Sof(H39B)=Sof(C40)=Sof(H40A)=Sof(H40B)=Sof(C41)=Sof(H41A)=
 Sof(H41B)=Sof(C42)=Sof(H42A)=Sof(H42B)=Sof(H42C)=FVAR(2)
 Sof(C43A)=Sof(H43C)=Sof(H43D)=Sof(C44A)=Sof(H44C)=Sof(H44D)=Sof(C45A)=
 Sof(H45C)=Sof(H45D)=Sof(C46A)=Sof(H46D)=Sof(H46E)=Sof(H46F)=1-FVAR(3)
 Sof(C43)=Sof(H43A)=Sof(H43B)=Sof(C44)=Sof(H44A)=Sof(H44B)=Sof(C45)=Sof(H45A)=
 Sof(H45B)=Sof(C46)=Sof(H46A)=Sof(H46B)=Sof(H46C)=FVAR(3)
 Sof(H47C)=Sof(H47D)=Sof(C48A)=Sof(H48C)=Sof(H48D)=Sof(C49A)=Sof(H49C)=
 Sof(H49D)=Sof(C50A)=Sof(H50D)=Sof(H50E)=Sof(H50F)=1-FVAR(4)
 Sof(H47A)=Sof(H47B)=Sof(C48)=Sof(H48A)=Sof(H48B)=Sof(C49)=Sof(H49A)=Sof(H49B)=
 Sof(C50)=Sof(H50A)=Sof(H50B)=Sof(H50C)=FVAR(4)
 Sof(C51A)=Sof(H51C)=Sof(H51D)=Sof(C52A)=Sof(H52C)=Sof(H52D)=Sof(C53A)=
 Sof(H53C)=Sof(H53D)=Sof(C54A)=Sof(H54D)=Sof(H54E)=Sof(H54F)=1-FVAR(5)
 Sof(C51)=Sof(H51A)=Sof(H51B)=Sof(C52)=Sof(H52A)=Sof(H52B)=Sof(C53)=Sof(H53A)=
 Sof(H53B)=Sof(C54)=Sof(H54A)=Sof(H54B)=Sof(H54C)=FVAR(5)
 Sof(H24C)=Sof(H24D)=Sof(C25A)=Sof(C26A)=Sof(H26D)=Sof(H26E)=Sof(H26F)=
 Sof(C27A)=Sof(H27D)=Sof(H27E)=Sof(H27F)=Sof(C28A)=Sof(H28D)=Sof(H28E)=
 Sof(H28F)=1-FVAR(6)
 Sof(H24A)=Sof(H24B)=Sof(C25)=Sof(C26)=Sof(H26A)=Sof(H26B)=Sof(H26C)=Sof(C27)=
 Sof(H27A)=Sof(H27B)=Sof(H27C)=Sof(C28)=Sof(H28A)=Sof(H28B)=Sof(H28C)=FVAR(6)
7.a Riding coordinates:
 C42(H42A,H42B,H42C), C46(H46A,H46B,H46C), C28(H28A,H28B,H28C), C7(H7A,H7B,
 H7C), C9(H9A,H9B,H9C), C9A(H9AA,H9AB,H9AC), C27A(H27D,H27E,H27F), C28A(H28D,
 H28E,H28F), C42A(H42D,H42E,H42F), C46A(H46D,H46E,H46F), C50A(H50D,H50E,H50F),
 C54A(H54D,H54E,H54F)
7.b Ternary CH refined with riding coordinates:
 C18(H18), C21(H21), C37(H37), C2(H2), C2A(H2A)
7.c Secondary CH2 refined with riding coordinates:
 C39(H39A,H39B), C40(H40A,H40B), C41(H41A,H41B), C43(H43A,H43B), C44(H44A,
 H44B), C45(H45A,H45B), C51(H51A,H51B), C52(H52A,H52B), C53(H53A,H53B),
 C17(H17A,H17B), C19(H19A,H19B), C24(H24A,H24B), C24(H24C,H24D), C36(H36A,H36B),
  C38(H38A,H38B), C47(H47A,H47B), C47(H47C,H47D), C48(H48A,H48B), C49(H49A,
 H49B), C5(H5A,H5B), C5A(H5AA,H5AB), C39A(H39C,H39D), C40A(H40C,H40D),
 C41A(H41C,H41D), C43A(H43C,H43D), C44A(H44C,H44D), C45A(H45C,H45D), C48A(H48C,
 H48D), C49A(H49C,H49D), C51A(H51C,H51D), C52A(H52C,H52D), C53A(H53C,H53D)
7.d Aromatic/amide H refined with riding coordinates:
 N3(H3), C13(H13), C14(H14), C15(H15), C16(H16), C32(H32), C33(H33), C34(H34),
 C35(H35), N1(H1), N1A(H1A)
7.e Idealised Me refined as rotating group:
 C54(H54A,H54B,H54C), C22(H22A,H22B,H22C), C26(H26A,H26B,H26C), C27(H27A,H27B,
 H27C), C50(H50A,H50B,H50C), C3(H3A,H3B,H3C), C8(H8A,H8B,H8C), C3A(H3AA,H3AB,
 H3AC), C7A(H7AA,H7AB,H7AC), C8A(H8AA,H8AB,H8AC), C26A(H26D,H26E,H26F)
;
_olex2_submission_special_instructions 'No special instructions were received'
_oxdiff_exptl_absorpt_empirical_details
;
Empirical correction (ABSPACK) includes:
- Absorption correction using spherical harmonics
- Frame scaling
;
_oxdiff_exptl_absorpt_empirical_full_max 2.671
_oxdiff_exptl_absorpt_empirical_full_min 0.522

loop_
_space_group_symop_operation_xyz
'x, y, z'
'-x+1/2, -y, z+1/2'
'-x, y+1/2, -z+1/2'
'x+1/2, -y+1/2, -z'

loop_
_atom_site_label
_atom_site_type_symbol
_atom_site_fract_x
_atom_site_fract_y
_atom_site_fract_z
_atom_site_U_iso_or_equiv
_atom_site_adp_type
_atom_site_occupancy
_atom_site_site_symmetry_order
_atom_site_calc_flag
_atom_site_refinement_flags_posn
_atom_site_refinement_flags_adp
_atom_site_refinement_flags_occupancy
_atom_site_disorder_assembly
_atom_site_disorder_group
Sn1 Sn 0.45247(5) 0.58772(6) 0.81216(5) 0.0716(3) Uani 1 1 d D . . . .
C39 C 0.382(2) 0.519(2) 0.8666(13) 0.152(9) Uani 0.784(19) 1 d D U P A 1
H39A H 0.427122 0.494058 0.887937 0.182 Uiso 0.784(19) 1 calc R U P A 1
H39B H 0.350201 0.559606 0.886980 0.182 Uiso 0.784(19) 1 calc R U P A 1
C40 C 0.316(2) 0.452(2) 0.8544(11) 0.162(9) Uani 0.784(19) 1 d D U P A 1
H40A H 0.346191 0.405393 0.839128 0.194 Uiso 0.784(19) 1 calc R U P A 1
H40B H 0.271078 0.473021 0.830972 0.194 Uiso 0.784(19) 1 calc R U P A 1
C41 C 0.270(2) 0.425(2) 0.9021(11) 0.169(9) Uani 0.784(19) 1 d D U P A 1
H41A H 0.314490 0.412485 0.927460 0.203 Uiso 0.784(19) 1 calc R U P A 1
H41B H 0.230985 0.468720 0.914453 0.203 Uiso 0.784(19) 1 calc R U P A 1
C42 C 0.215(3) 0.348(2) 0.8909(17) 0.205(15) Uani 0.784(19) 1 d D U P A 1
H42A H 0.211832 0.342662 0.855254 0.308 Uiso 0.784(19) 1 d R U P A 1
H42B H 0.156082 0.358182 0.904164 0.308 Uiso 0.784(19) 1 d R U P A 1
H42C H 0.239592 0.298472 0.905184 0.308 Uiso 0.784(19) 1 d R U P A 1
Sn2 Sn 0.66054(5) 0.57866(4) 0.75740(3) 0.0456(2) Uani 1 1 d D . . . .
C43 C 0.6274(9) 0.5647(9) 0.6820(6) 0.073(3) Uani 0.41(5) 1 d D U P B 1
H43A H 0.682456 0.563122 0.662516 0.087 Uiso 0.41(5) 1 calc R U P B 1
H43B H 0.597004 0.511744 0.677538 0.087 Uiso 0.41(5) 1 calc R U P B 1
C44 C 0.568(3) 0.6330(19) 0.6620(9) 0.083(5) Uani 0.41(5) 1 d D U P B 1
H44A H 0.514308 0.637153 0.682625 0.100 Uiso 0.41(5) 1 calc R U P B 1
H44B H 0.599701 0.685594 0.664025 0.100 Uiso 0.41(5) 1 calc R U P B 1
C45 C 0.541(3) 0.617(2) 0.6090(10) 0.094(6) Uani 0.41(5) 1 d D U P B 1
H45A H 0.508036 0.565146 0.606907 0.113 Uiso 0.41(5) 1 calc R U P B 1
H45B H 0.594270 0.612544 0.588288 0.113 Uiso 0.41(5) 1 calc R U P B 1
C46 C 0.482(4) 0.688(3) 0.5901(15) 0.117(10) Uani 0.41(5) 1 d D U P B 1
H46A H 0.464211 0.676668 0.556297 0.176 Uiso 0.41(5) 1 d R U P B 1
H46B H 0.515121 0.739188 0.591327 0.176 Uiso 0.41(5) 1 d R U P B 1
H46C H 0.429721 0.691988 0.610917 0.176 Uiso 0.41(5) 1 d R U P B 1
Sn3 Sn 0.83888(4) 0.43924(4) 0.76184(3) 0.03856(18) Uani 1 1 d . . . . .
Sn4 Sn 1.03546(5) 0.43109(6) 0.69604(3) 0.0602(3) Uani 1 1 d D . . . .
C51 C 1.0999(18) 0.523(2) 0.6504(14) 0.119(7) Uani 0.68(2) 1 d D U P C 1
H51A H 1.065521 0.529487 0.619808 0.143 Uiso 0.68(2) 1 calc R U P C 1
H51B H 1.099409 0.575535 0.667878 0.143 Uiso 0.68(2) 1 calc R U P C 1
C52 C 1.1957(17) 0.501(2) 0.6371(13) 0.123(7) Uani 0.68(2) 1 d D U P C 1
H52A H 1.232712 0.503080 0.666891 0.148 Uiso 0.68(2) 1 calc R U P C 1
H52B H 1.197894 0.444777 0.623956 0.148 Uiso 0.68(2) 1 calc R U P C 1
C53 C 1.2324(18) 0.560(2) 0.5989(14) 0.131(7) Uani 0.68(2) 1 d D U P C 1
H53A H 1.234724 0.615748 0.612942 0.158 Uiso 0.68(2) 1 calc R U P C 1
H53B H 1.192733 0.561400 0.570092 0.158 Uiso 0.68(2) 1 calc R U P C 1
C54 C 1.3250(19) 0.534(3) 0.5828(16) 0.161(13) Uani 0.68(2) 1 d D U P C 1
H54A H 1.355889 0.509092 0.610466 0.242 Uiso 0.68(2) 1 calc R U P C 1
H54B H 1.357934 0.582205 0.571669 0.242 Uiso 0.68(2) 1 calc R U P C 1
H54C H 1.320431 0.494848 0.555920 0.242 Uiso 0.68(2) 1 calc R U P C 1
Cl1 Cl 0.3669(2) 0.5818(2) 0.7382(2) 0.0902(14) Uani 1 1 d . . . . .
Cl2 Cl 1.1350(2) 0.42939(19) 0.76402(15) 0.0643(8) Uani 1 1 d . . . . .
O1 O 0.5578(6) 0.6018(7) 0.8712(4) 0.074(3) Uani 1 1 d . . . . .
O2 O 0.6878(5) 0.6040(5) 0.8314(3) 0.053(2) Uani 1 1 d . . . . .
O4 O 0.4154(6) 0.7031(7) 0.8311(5) 0.091(4) Uani 1 1 d . U . . .
O5 O 0.5496(6) 0.6600(5) 0.7745(4) 0.065(3) Uani 1 1 d . U . . .
O6 O 0.7982(5) 0.5631(4) 0.7531(3) 0.0461(17) Uani 1 1 d . U . . .
O7 O 0.9503(5) 0.5096(5) 0.7332(3) 0.0506(19) Uani 1 1 d . U . . .
O8 O 0.7977(5) 0.4245(5) 0.6899(3) 0.0503(18) Uani 1 1 d . . . . .
O9 O 0.9209(6) 0.4222(8) 0.6435(3) 0.073(3) Uani 1 1 d . . . . .
O10 O 0.8193(11) 0.5544(10) 0.5884(5) 0.109(5) Uani 1 1 d . . . . .
O11 O 1.0650(6) 0.3152(7) 0.6723(4) 0.073(3) Uani 1 1 d . . . . .
O12 O 0.9441(5) 0.3565(5) 0.7363(3) 0.0448(17) Uani 1 1 d . . . . .
O13 O 0.7025(5) 0.4581(5) 0.7748(3) 0.0474(19) Uani 1 1 d . . . . .
O14 O 0.5448(5) 0.5078(5) 0.7823(4) 0.054(2) Uani 1 1 d . . . . .
N2 N 0.7254(7) 0.7031(6) 0.7454(5) 0.068(3) Uani 1 1 d . U . . .
N3 N 0.8149(10) 0.4218(10) 0.5608(5) 0.080(4) Uani 1 1 d . . . . .
H3 H 0.829607 0.388478 0.536894 0.095 Uiso 1 1 calc R U . . .
N4 N 0.7687(6) 0.3126(5) 0.7701(4) 0.050(2) Uani 1 1 d . . . . .
C1 C 0.6389(10) 0.6122(12) 0.8683(6) 0.077(4) Uani 1 1 d . U . . .
C10 C 0.4795(9) 0.7591(9) 0.8225(8) 0.085(4) Uani 1 1 d . U . . .
C11 C 0.5523(9) 0.7383(7) 0.7932(7) 0.072(3) Uani 1 1 d . U . . .
C12 C 0.6195(10) 0.7940(9) 0.7857(8) 0.081(3) Uani 1 1 d . U . . .
C13 C 0.6117(11) 0.8726(9) 0.8046(8) 0.091(4) Uani 1 1 d . U . . .
H13 H 0.655962 0.912329 0.798426 0.110 Uiso 1 1 calc R U . . .
C14 C 0.5384(11) 0.8916(9) 0.8323(8) 0.095(4) Uani 1 1 d . U . . .
H14 H 0.532542 0.945678 0.844394 0.114 Uiso 1 1 calc R U . . .
C15 C 0.4760(12) 0.8382(11) 0.8429(8) 0.097(4) Uani 1 1 d . U . . .
H15 H 0.429032 0.852801 0.864222 0.117 Uiso 1 1 calc R U . . .
C16 C 0.6981(9) 0.7745(7) 0.7599(7) 0.074(3) Uani 1 1 d . U . . .
H16 H 0.735582 0.819130 0.752322 0.088 Uiso 1 1 calc R U . . .
C17 C 0.8115(9) 0.6958(7) 0.7224(7) 0.069(3) Uani 1 1 d . U . . .
H17A H 0.846123 0.745988 0.728256 0.083 Uiso 1 1 calc R U . . .
H17B H 0.804308 0.688941 0.686570 0.083 Uiso 1 1 calc R U . . .
C18 C 0.8585(9) 0.6251(8) 0.7427(7) 0.068(3) Uani 1 1 d . U . . .
H18 H 0.881741 0.643417 0.775211 0.082 Uiso 1 1 calc R U . . .
C19 C 0.9342(8) 0.5933(8) 0.7164(6) 0.060(3) Uani 1 1 d . U . . .
H19A H 0.986704 0.627665 0.722804 0.072 Uiso 1 1 calc R U . . .
H19B H 0.922461 0.593672 0.680715 0.072 Uiso 1 1 calc R U . . .
C20 C 0.8407(8) 0.4163(8) 0.6503(4) 0.055(3) Uani 1 1 d . . . . .
C21 C 0.7797(11) 0.3947(11) 0.6059(5) 0.076(4) Uani 1 1 d . . . . .
H21 H 0.720334 0.419973 0.611018 0.091 Uiso 1 1 calc R U . . .
C22 C 0.7703(15) 0.3025(11) 0.6048(7) 0.093(6) Uani 1 1 d . . . . .
H22A H 0.827485 0.277263 0.611904 0.140 Uiso 1 1 calc R U . . .
H22B H 0.750075 0.285322 0.572335 0.140 Uiso 1 1 calc R U . . .
H22C H 0.727187 0.285423 0.629557 0.140 Uiso 1 1 calc R U . . .
C23 C 0.8231(13) 0.4981(14) 0.5581(5) 0.087(5) Uani 1 1 d D . . . .
C24 C 0.8473(15) 0.5220(11) 0.5090(5) 0.096(5) Uani 1 1 d D U . . .
H24A H 0.792784 0.517183 0.489226 0.115 Uiso 0.51(5) 1 calc R U P D 1
H24B H 0.887801 0.479163 0.496926 0.115 Uiso 0.51(5) 1 calc R U P D 1
H24C H 0.803370 0.496827 0.486838 0.115 Uiso 0.49(5) 1 calc R U P D 2
H24D H 0.904445 0.495313 0.501886 0.115 Uiso 0.49(5) 1 calc R U P D 2
C25 C 0.889(2) 0.6024(15) 0.4943(10) 0.117(6) Uani 0.51(5) 1 d D U P D 1
C26 C 0.911(4) 0.582(3) 0.4404(10) 0.127(10) Uani 0.51(5) 1 d D U P D 1
H26A H 0.896970 0.524971 0.433756 0.190 Uiso 0.51(5) 1 calc R U P D 1
H26B H 0.974350 0.591336 0.434722 0.190 Uiso 0.51(5) 1 calc R U P D 1
H26C H 0.876800 0.617381 0.418647 0.190 Uiso 0.51(5) 1 calc R U P D 1
C27 C 0.977(2) 0.597(3) 0.5215(17) 0.132(10) Uani 0.51(5) 1 d D U P D 1
H27A H 1.025535 0.603975 0.498174 0.198 Uiso 0.51(5) 1 calc R U P D 1
H27B H 0.981939 0.544196 0.537675 0.198 Uiso 0.51(5) 1 calc R U P D 1
H27C H 0.979832 0.640710 0.546185 0.198 Uiso 0.51(5) 1 calc R U P D 1
C28 C 0.821(4) 0.6705(18) 0.5004(16) 0.120(10) Uani 0.51(5) 1 d D U P D 1
H28A H 0.760823 0.647685 0.500254 0.180 Uiso 0.51(5) 1 d R U P D 1
H28B H 0.827053 0.708825 0.473144 0.180 Uiso 0.51(5) 1 d R U P D 1
H28C H 0.830863 0.699045 0.531424 0.180 Uiso 0.51(5) 1 d R U P D 1
C29 C 1.0026(9) 0.2603(10) 0.6821(5) 0.066(4) Uani 1 1 d . . . . .
C30 C 0.9380(8) 0.2811(7) 0.7158(5) 0.049(3) Uani 1 1 d . . . . .
C31 C 0.8681(9) 0.2258(8) 0.7253(6) 0.060(3) Uani 1 1 d . . . . .
C32 C 0.8713(11) 0.1500(9) 0.7032(7) 0.077(5) Uani 1 1 d . . . . .
H32 H 0.826232 0.111836 0.710794 0.092 Uiso 1 1 calc R U . . .
C33 C 0.9351(11) 0.1272(10) 0.6712(7) 0.081(5) Uani 1 1 d . . . . .
H33 H 0.935328 0.074185 0.657136 0.097 Uiso 1 1 calc R U . . .
C34 C 1.0011(11) 0.1847(11) 0.6593(6) 0.083(6) Uani 1 1 d . . . . .
H34 H 1.044714 0.171557 0.635591 0.099 Uiso 1 1 calc R U . . .
C35 C 0.7928(8) 0.2437(7) 0.7528(6) 0.061(4) Uani 1 1 d . . . . .
H35 H 0.754754 0.199076 0.759441 0.074 Uiso 1 1 calc R U . . .
C36 C 0.6839(8) 0.3224(8) 0.7951(6) 0.064(4) Uani 1 1 d . . . . .
H36A H 0.693096 0.329215 0.830793 0.077 Uiso 1 1 calc R U . . .
H36B H 0.646369 0.273782 0.789758 0.077 Uiso 1 1 calc R U . . .
C37 C 0.6412(8) 0.3954(7) 0.7745(6) 0.059(3) Uani 1 1 d . . . . .
H37 H 0.628140 0.383075 0.739347 0.071 Uiso 1 1 calc R U . . .
C38 C 0.5569(8) 0.4272(8) 0.7968(5) 0.054(3) Uani 1 1 d . . . . .
H38A H 0.506389 0.393618 0.785758 0.065 Uiso 1 1 calc R U . . .
H38B H 0.560302 0.423986 0.832948 0.065 Uiso 1 1 calc R U . . .
C47 C 0.8841(11) 0.4462(9) 0.8356(5) 0.073(4) Uani 1 1 d D U . . .
H47A H 0.944114 0.470020 0.835063 0.088 Uiso 0.63(2) 1 calc R U P E 1
H47B H 0.845642 0.485310 0.853145 0.088 Uiso 0.63(2) 1 calc R U P E 1
H47C H 0.911424 0.500356 0.840744 0.088 Uiso 0.37(2) 1 calc R U P E 2
H47D H 0.832354 0.442542 0.857647 0.088 Uiso 0.37(2) 1 calc R U P E 2
C48 C 0.8881(17) 0.3686(14) 0.8661(10) 0.094(5) Uani 0.63(2) 1 d D U P E 1
H48A H 0.834708 0.335589 0.859721 0.112 Uiso 0.63(2) 1 calc R U P E 1
H48B H 0.888583 0.383183 0.901273 0.112 Uiso 0.63(2) 1 calc R U P E 1
C49 C 0.971(2) 0.3174(17) 0.8542(11) 0.107(6) Uani 0.63(2) 1 d D U P E 1
H49A H 0.964489 0.291954 0.821521 0.129 Uiso 0.63(2) 1 calc R U P E 1
H49B H 1.023679 0.352905 0.853666 0.129 Uiso 0.63(2) 1 calc R U P E 1
C50 C 0.982(3) 0.251(2) 0.8934(14) 0.146(10) Uani 0.63(2) 1 d D U P E 1
H50A H 1.011565 0.203454 0.878948 0.218 Uiso 0.63(2) 1 calc R U P E 1
H50B H 0.923944 0.234639 0.905759 0.218 Uiso 0.63(2) 1 calc R U P E 1
H50C H 1.017776 0.272094 0.920462 0.218 Uiso 0.63(2) 1 calc R U P E 1
O3 O 0.8000(17) 0.5140(17) 0.9561(10) 0.104(8) Uani 0.509(13) 1 d D U P F 1
N1 N 0.7757(17) 0.622(2) 0.9162(10) 0.091(4) Uani 0.509(13) 1 d D U P F 1
H1 H 0.806417 0.637040 0.890331 0.109 Uiso 0.509(13) 1 calc R U P F 1
C2 C 0.687(2) 0.648(2) 0.9139(19) 0.088(4) Uani 0.509(13) 1 d D U P F 1
H2 H 0.654054 0.635940 0.944847 0.105 Uiso 0.509(13) 1 calc R U P F 1
C3 C 0.688(3) 0.750(2) 0.9022(16) 0.104(8) Uani 0.509(13) 1 d D U P F 1
H3A H 0.714174 0.778874 0.930102 0.156 Uiso 0.509(13) 1 calc R U P F 1
H3B H 0.627731 0.769449 0.896921 0.156 Uiso 0.509(13) 1 calc R U P F 1
H3C H 0.723447 0.760460 0.872770 0.156 Uiso 0.509(13) 1 calc R U P F 1
C4 C 0.8225(18) 0.582(2) 0.9477(11) 0.093(4) Uani 0.509(13) 1 d D U P F 1
C5 C 0.9140(15) 0.606(3) 0.9457(11) 0.092(4) Uani 0.509(13) 1 d D U P F 1
H5A H 0.916506 0.665455 0.952929 0.111 Uiso 0.509(13) 1 calc R U P F 1
H5B H 0.934641 0.599033 0.911593 0.111 Uiso 0.509(13) 1 calc R U P F 1
C6 C 0.9802(17) 0.564(2) 0.9794(11) 0.109(5) Uani 0.509(13) 1 d D U P F 1
C7 C 0.953(3) 0.586(3) 1.0325(12) 0.123(8) Uani 0.509(13) 1 d D U P F 1
H7A H 0.967562 0.540283 1.053876 0.185 Uiso 0.509(13) 1 d R U P F 1
H7B H 0.986832 0.634223 1.042216 0.185 Uiso 0.509(13) 1 d R U P F 1
H7C H 0.889422 0.598283 1.035436 0.185 Uiso 0.509(13) 1 d R U P F 1
C8 C 0.982(3) 0.464(3) 0.9676(17) 0.135(10) Uani 0.509(13) 1 d D U P F 1
H8A H 0.923018 0.441196 0.972902 0.202 Uiso 0.509(13) 1 calc R U P F 1
H8B H 1.024227 0.437261 0.989440 0.202 Uiso 0.509(13) 1 calc R U P F 1
H8C H 0.999643 0.455341 0.933479 0.202 Uiso 0.509(13) 1 calc R U P F 1
C9 C 1.056(2) 0.617(3) 0.9680(16) 0.121(8) Uani 0.509(13) 1 d D U P F 1
H9A H 1.062831 0.628009 0.932974 0.182 Uiso 0.509(13) 1 d R U P F 1
H9B H 1.047241 0.668819 0.985504 0.182 Uiso 0.509(13) 1 d R U P F 1
H9C H 1.108191 0.589559 0.980594 0.182 Uiso 0.509(13) 1 d R U P F 1
O3A O 0.7937(14) 0.6678(17) 0.9906(7) 0.092(6) Uani 0.491(13) 1 d D U P F 2
N1A N 0.7704(17) 0.640(3) 0.9166(10) 0.091(4) Uani 0.491(13) 1 d D U P F 2
H1A H 0.795895 0.636725 0.887669 0.109 Uiso 0.491(13) 1 calc R U P F 2
C2A C 0.6766(19) 0.632(2) 0.9149(19) 0.089(4) Uani 0.491(13) 1 d D U P F 2
H2A H 0.657134 0.590697 0.939717 0.107 Uiso 0.491(13) 1 calc R U P F 2
C3A C 0.635(2) 0.724(2) 0.9299(16) 0.096(8) Uani 0.491(13) 1 d D U P F 2
H3AA H 0.679954 0.766356 0.924647 0.144 Uiso 0.491(13) 1 calc R U P F 2
H3AB H 0.617168 0.724364 0.964453 0.144 Uiso 0.491(13) 1 calc R U P F 2
H3AC H 0.583421 0.736100 0.909360 0.144 Uiso 0.491(13) 1 calc R U P F 2
C4A C 0.8256(19) 0.650(2) 0.9529(11) 0.095(4) Uani 0.491(13) 1 d D U P F 2
C5A C 0.9034(17) 0.601(3) 0.9462(10) 0.093(4) Uani 0.491(13) 1 d D U P F 2
H5AA H 0.936855 0.625291 0.918580 0.112 Uiso 0.491(13) 1 calc R U P F 2
H5AB H 0.883735 0.546545 0.935410 0.112 Uiso 0.491(13) 1 calc R U P F 2
C6A C 0.968(2) 0.589(2) 0.9881(12) 0.111(5) Uani 0.491(13) 1 d D U P F 2
C7A C 0.915(3) 0.550(3) 1.0307(14) 0.123(9) Uani 0.491(13) 1 d D U P F 2
H7AA H 0.956464 0.525575 1.054315 0.185 Uiso 0.491(13) 1 calc R U P F 2
H7AB H 0.876234 0.507514 1.017785 0.185 Uiso 0.491(13) 1 calc R U P F 2
H7AC H 0.880214 0.591973 1.047047 0.185 Uiso 0.491(13) 1 calc R U P F 2
C8A C 1.054(3) 0.533(3) 0.9692(18) 0.136(9) Uani 0.491(13) 1 d D U P F 2
H8AA H 1.033153 0.489079 0.947874 0.204 Uiso 0.491(13) 1 calc R U P F 2
H8AB H 1.084119 0.509511 0.997720 0.204 Uiso 0.491(13) 1 calc R U P F 2
H8AC H 1.095272 0.567790 0.951120 0.204 Uiso 0.491(13) 1 calc R U P F 2
C9A C 0.978(3) 0.676(3) 1.0009(16) 0.130(8) Uani 0.491(13) 1 d D U P F 2
H9AA H 0.940036 0.708059 0.979272 0.194 Uiso 0.491(13) 1 d R U P F 2
H9AB H 1.039736 0.690819 0.995512 0.194 Uiso 0.491(13) 1 d R U P F 2
H9AC H 0.961986 0.686109 1.035062 0.194 Uiso 0.491(13) 1 d R U P F 2
C25A C 0.857(3) 0.6095(14) 0.4929(10) 0.118(6) Uani 0.49(5) 1 d D U P D 2
C26A C 0.862(4) 0.596(2) 0.4368(9) 0.126(10) Uani 0.49(5) 1 d D U P D 2
H26D H 0.867109 0.648825 0.420211 0.188 Uiso 0.49(5) 1 calc R U P D 2
H26E H 0.808282 0.568286 0.425517 0.188 Uiso 0.49(5) 1 calc R U P D 2
H26F H 0.913486 0.562419 0.429060 0.188 Uiso 0.49(5) 1 calc R U P D 2
C27A C 0.952(3) 0.628(3) 0.5085(18) 0.134(10) Uani 0.49(5) 1 d D U P D 2
H27D H 0.970631 0.598096 0.537832 0.201 Uiso 0.49(5) 1 d R U P D 2
H27E H 0.948291 0.686086 0.515752 0.201 Uiso 0.49(5) 1 d R U P D 2
H27F H 0.994471 0.618596 0.482072 0.201 Uiso 0.49(5) 1 d R U P D 2
C28A C 0.776(4) 0.658(2) 0.5091(16) 0.121(10) Uani 0.49(5) 1 d D U P D 2
H28D H 0.731733 0.619616 0.521237 0.182 Uiso 0.49(5) 1 d R U P D 2
H28E H 0.791403 0.696586 0.535337 0.182 Uiso 0.49(5) 1 d R U P D 2
H28F H 0.751503 0.688616 0.481277 0.182 Uiso 0.49(5) 1 d R U P D 2
C39A C 0.360(7) 0.513(8) 0.852(3) 0.157(10) Uani 0.216(19) 1 d D U P A 2
H39C H 0.302844 0.541773 0.850080 0.188 Uiso 0.216(19) 1 calc R U P A 2
H39D H 0.353671 0.462381 0.832676 0.188 Uiso 0.216(19) 1 calc R U P A 2
C40A C 0.373(6) 0.488(5) 0.905(3) 0.161(9) Uani 0.216(19) 1 d D U P A 2
H40C H 0.426567 0.513297 0.918486 0.194 Uiso 0.216(19) 1 calc R U P A 2
H40D H 0.379530 0.427784 0.906971 0.194 Uiso 0.216(19) 1 calc R U P A 2
C41A C 0.292(5) 0.515(9) 0.935(4) 0.166(11) Uani 0.216(19) 1 d D U P A 2
H41C H 0.248242 0.542109 0.913432 0.199 Uiso 0.216(19) 1 calc R U P A 2
H41D H 0.262735 0.466538 0.949968 0.199 Uiso 0.216(19) 1 calc R U P A 2
C42A C 0.323(7) 0.573(8) 0.975(4) 0.168(18) Uani 0.216(19) 1 d D U P A 2
H42D H 0.387505 0.570202 0.977777 0.253 Uiso 0.216(19) 1 d R U P A 2
H42E H 0.295975 0.547162 1.003507 0.253 Uiso 0.216(19) 1 d R U P A 2
H42F H 0.305065 0.630752 0.973707 0.253 Uiso 0.216(19) 1 d R U P A 2
C43A C 0.6274(9) 0.5647(9) 0.6820(6) 0.073(3) Uani 0.59(5) 1 d D U P B 2
H43C H 0.679635 0.544106 0.664075 0.087 Uiso 0.59(5) 1 calc R U P B 2
H43D H 0.580057 0.523367 0.678959 0.087 Uiso 0.59(5) 1 calc R U P B 2
C44A C 0.596(3) 0.6446(13) 0.6580(7) 0.085(5) Uani 0.59(5) 1 d D U P B 2
H44C H 0.543062 0.664483 0.675372 0.102 Uiso 0.59(5) 1 calc R U P B 2
H44D H 0.642959 0.686373 0.661747 0.102 Uiso 0.59(5) 1 calc R U P B 2
C45A C 0.575(3) 0.6348(17) 0.6041(8) 0.095(5) Uani 0.59(5) 1 d D U P B 2
H45C H 0.535273 0.587423 0.599551 0.114 Uiso 0.59(5) 1 calc R U P B 2
H45D H 0.629908 0.624413 0.585569 0.114 Uiso 0.59(5) 1 calc R U P B 2
C46A C 0.530(3) 0.713(2) 0.5844(12) 0.122(9) Uani 0.59(5) 1 d D U P B 2
H46D H 0.483011 0.729244 0.607360 0.184 Uiso 0.59(5) 1 d R U P B 2
H46E H 0.571691 0.758124 0.580670 0.184 Uiso 0.59(5) 1 d R U P B 2
H46F H 0.503251 0.700544 0.552470 0.184 Uiso 0.59(5) 1 d R U P B 2
C48A C 0.950(2) 0.382(2) 0.8506(18) 0.097(6) Uani 0.37(2) 1 d D U P E 2
H48C H 0.986131 0.402834 0.877858 0.116 Uiso 0.37(2) 1 calc R U P E 2
H48D H 0.989576 0.370420 0.822641 0.116 Uiso 0.37(2) 1 calc R U P E 2
C49A C 0.906(4) 0.3012(16) 0.8668(17) 0.108(6) Uani 0.37(2) 1 d D U P E 2
H49C H 0.842637 0.301538 0.857567 0.129 Uiso 0.37(2) 1 calc R U P E 2
H49D H 0.934599 0.254572 0.850233 0.129 Uiso 0.37(2) 1 calc R U P E 2
C50A C 0.915(5) 0.293(4) 0.9227(16) 0.139(12) Uani 0.37(2) 1 d D U P E 2
H50D H 0.976705 0.307103 0.929457 0.208 Uiso 0.37(2) 1 d R U P E 2
H50E H 0.904005 0.236692 0.933747 0.208 Uiso 0.37(2) 1 d R U P E 2
H50F H 0.875975 0.330143 0.940307 0.208 Uiso 0.37(2) 1 d R U P E 2
C51A C 1.108(5) 0.499(4) 0.6401(15) 0.120(8) Uani 0.32(2) 1 d D U P C 2
H51C H 1.146868 0.460279 0.622121 0.144 Uiso 0.32(2) 1 calc R U P C 2
H51D H 1.065706 0.521846 0.616405 0.144 Uiso 0.32(2) 1 calc R U P C 2
C52A C 1.165(4) 0.568(3) 0.6612(17) 0.125(7) Uani 0.32(2) 1 d D U P C 2
H52C H 1.126121 0.609796 0.675967 0.150 Uiso 0.32(2) 1 calc R U P C 2
H52D H 1.203472 0.546059 0.687423 0.150 Uiso 0.32(2) 1 calc R U P C 2
C53A C 1.222(4) 0.607(4) 0.622(2) 0.128(8) Uani 0.32(2) 1 d D U P C 2
H53C H 1.274513 0.572959 0.615623 0.154 Uiso 0.32(2) 1 calc R U P C 2
H53D H 1.242582 0.661355 0.633258 0.154 Uiso 0.32(2) 1 calc R U P C 2
C54A C 1.170(5) 0.618(5) 0.574(2) 0.139(12) Uani 0.32(2) 1 d D U P C 2
H54D H 1.147294 0.565238 0.561994 0.209 Uiso 0.32(2) 1 d R U P C 2
H54E H 1.119884 0.653148 0.582364 0.209 Uiso 0.32(2) 1 d R U P C 2
H54F H 1.205454 0.643518 0.548514 0.209 Uiso 0.32(2) 1 d R U P C 2

loop_
_atom_site_aniso_label
_atom_site_aniso_U_11
_atom_site_aniso_U_22
_atom_site_aniso_U_33
_atom_site_aniso_U_23
_atom_site_aniso_U_13
_atom_site_aniso_U_12
Sn1 0.0310(4) 0.0601(5) 0.1236(9) -0.0182(6) 0.0059(4) 0.0055(4)
C39 0.071(13) 0.17(2) 0.22(2) 0.002(19) 0.038(14) -0.027(13)
C40 0.089(13) 0.17(2) 0.22(2) 0.004(18) 0.027(14) -0.027(13)
C41 0.096(14) 0.18(2) 0.23(2) 0.006(19) 0.023(15) -0.033(13)
C42 0.16(3) 0.20(3) 0.26(3) 0.02(3) 0.00(3) -0.01(2)
Sn2 0.0338(3) 0.0309(3) 0.0720(5) 0.0004(3) -0.0031(3) 0.0011(3)
C43 0.066(7) 0.069(6) 0.083(7) 0.031(6) -0.021(6) -0.024(6)
C44 0.074(10) 0.080(9) 0.095(9) 0.032(8) -0.018(8) -0.018(8)
C45 0.085(12) 0.092(10) 0.104(10) 0.035(9) -0.018(10) -0.017(10)
C46 0.104(19) 0.115(18) 0.132(17) 0.034(17) -0.009(17) -0.012(17)
Sn3 0.0309(3) 0.0337(3) 0.0511(4) 0.0008(3) 0.0010(3) 0.0011(3)
Sn4 0.0317(4) 0.0798(6) 0.0690(5) 0.0121(5) 0.0075(3) 0.0069(4)
C51 0.091(11) 0.145(13) 0.123(12) 0.023(10) 0.017(10) -0.009(10)
C52 0.097(10) 0.147(12) 0.125(11) 0.023(10) 0.019(9) -0.011(10)
C53 0.106(10) 0.155(13) 0.133(12) 0.021(10) 0.020(10) -0.009(10)
C54 0.13(2) 0.18(2) 0.17(2) 0.04(2) 0.01(2) 0.01(2)
Cl1 0.0444(17) 0.0618(19) 0.164(4) -0.032(3) -0.026(2) 0.0145(15)
Cl2 0.0413(14) 0.0534(16) 0.098(2) -0.0126(18) -0.0144(15) 0.0106(13)
O1 0.043(5) 0.088(7) 0.092(7) -0.019(6) 0.004(5) 0.007(5)
O2 0.037(4) 0.053(5) 0.068(5) -0.010(4) 0.006(4) 0.000(4)
O4 0.041(5) 0.070(6) 0.161(10) -0.047(7) -0.010(6) 0.025(5)
O5 0.039(4) 0.037(4) 0.120(8) -0.016(4) -0.009(5) 0.001(3)
O6 0.034(4) 0.030(3) 0.074(5) 0.006(3) 0.000(3) -0.003(3)
O7 0.033(4) 0.042(4) 0.077(5) 0.014(4) 0.005(4) 0.008(3)
O8 0.033(4) 0.056(5) 0.061(5) -0.001(4) -0.006(3) -0.003(4)
O9 0.044(5) 0.123(9) 0.051(5) -0.004(6) -0.003(4) 0.017(6)
O10 0.139(12) 0.114(11) 0.072(7) 0.003(7) 0.017(7) -0.023(10)
O11 0.037(5) 0.088(7) 0.095(7) -0.026(6) 0.007(5) 0.015(5)
O12 0.029(4) 0.043(4) 0.062(4) -0.004(4) -0.005(4) 0.003(3)
O13 0.032(4) 0.039(4) 0.071(5) 0.009(4) 0.009(3) 0.005(3)
O14 0.030(4) 0.039(4) 0.094(6) -0.001(4) 0.003(4) 0.000(3)
N2 0.045(5) 0.031(4) 0.129(8) 0.010(5) -0.015(6) 0.004(4)
N3 0.093(10) 0.085(9) 0.061(7) -0.009(7) -0.005(6) 0.025(8)
N4 0.037(5) 0.032(4) 0.081(7) 0.009(5) 0.003(5) -0.001(4)
C1 0.049(7) 0.108(10) 0.073(7) -0.023(7) -0.001(6) 0.004(7)
C10 0.045(6) 0.058(6) 0.153(9) -0.037(7) -0.025(6) 0.028(5)
C11 0.045(5) 0.032(5) 0.139(8) -0.020(6) -0.028(6) 0.014(4)
C12 0.050(6) 0.044(5) 0.148(9) -0.010(6) -0.033(6) 0.011(5)
C13 0.065(7) 0.050(6) 0.159(10) -0.028(7) -0.043(8) 0.019(6)
C14 0.074(8) 0.053(7) 0.158(11) -0.044(7) -0.044(8) 0.026(6)
C15 0.065(7) 0.069(7) 0.158(10) -0.049(8) -0.029(8) 0.031(6)
C16 0.049(6) 0.033(5) 0.139(9) 0.007(6) -0.021(7) -0.002(5)
C17 0.054(6) 0.035(5) 0.118(9) 0.013(6) 0.003(6) 0.004(5)
C18 0.048(5) 0.046(5) 0.111(7) 0.012(6) -0.003(6) 0.003(5)
C19 0.036(5) 0.057(6) 0.087(7) 0.016(6) 0.003(5) -0.002(5)
C20 0.046(7) 0.067(8) 0.051(6) -0.009(6) 0.000(5) 0.020(7)
C21 0.072(9) 0.093(12) 0.063(9) -0.011(8) -0.019(7) 0.024(9)
C22 0.113(15) 0.068(10) 0.099(13) -0.020(9) -0.033(12) 0.023(10)
C23 0.089(13) 0.128(16) 0.044(8) -0.003(9) -0.011(8) -0.011(12)
C24 0.133(13) 0.116(11) 0.039(6) 0.025(7) 0.017(8) 0.037(10)
C25 0.142(15) 0.136(12) 0.073(9) 0.025(9) 0.011(10) 0.029(12)
C26 0.15(2) 0.145(18) 0.085(14) 0.040(15) 0.019(16) 0.027(19)
C27 0.16(2) 0.146(19) 0.094(16) 0.035(16) 0.001(16) 0.019(18)
C28 0.14(2) 0.130(18) 0.092(16) 0.026(15) 0.023(17) 0.029(17)
C29 0.043(7) 0.086(10) 0.069(8) -0.029(8) -0.017(6) 0.027(7)
C30 0.037(6) 0.044(6) 0.065(7) -0.011(6) -0.007(5) 0.009(5)
C31 0.050(7) 0.046(6) 0.083(9) -0.007(6) -0.021(7) 0.008(6)
C32 0.073(10) 0.047(7) 0.111(13) -0.018(8) -0.030(9) 0.017(7)
C33 0.072(10) 0.060(9) 0.111(13) -0.038(9) -0.032(9) 0.030(8)
C34 0.071(10) 0.096(12) 0.081(10) -0.035(9) -0.022(8) 0.058(10)
C35 0.041(7) 0.033(5) 0.110(12) -0.001(6) -0.009(7) 0.004(5)
C36 0.046(7) 0.045(7) 0.102(11) 0.017(7) 0.014(7) 0.008(5)
C37 0.041(6) 0.036(5) 0.100(10) 0.005(6) 0.013(6) -0.008(5)
C38 0.036(6) 0.055(7) 0.071(8) 0.002(6) 0.008(5) 0.000(5)
C47 0.086(9) 0.079(9) 0.054(7) 0.009(7) -0.019(6) -0.003(8)
C48 0.113(12) 0.096(10) 0.072(9) 0.019(9) -0.027(9) 0.007(10)
C49 0.130(13) 0.105(12) 0.087(10) 0.020(10) -0.016(11) 0.010(12)
C50 0.16(2) 0.147(19) 0.125(17) 0.007(16) -0.011(17) 0.019(18)
O3 0.090(15) 0.114(17) 0.109(16) 0.030(14) -0.001(13) -0.020(14)
N1 0.064(7) 0.135(10) 0.073(7) -0.011(7) -0.002(6) -0.002(7)
C2 0.065(8) 0.124(10) 0.075(7) -0.026(8) -0.003(7) -0.002(8)
C3 0.092(15) 0.124(17) 0.096(15) -0.029(15) -0.002(14) 0.003(15)
C4 0.068(7) 0.144(10) 0.066(7) -0.001(8) 0.000(6) -0.008(8)
C5 0.062(7) 0.154(10) 0.061(7) 0.001(8) -0.007(7) -0.006(8)
C6 0.081(8) 0.166(12) 0.081(8) -0.002(9) -0.008(8) -0.001(9)
C7 0.088(15) 0.188(18) 0.095(14) -0.008(15) -0.009(14) -0.009(15)
C8 0.113(19) 0.18(2) 0.109(18) 0.01(2) -0.015(18) 0.003(19)
C9 0.083(13) 0.166(17) 0.115(14) -0.006(16) -0.020(13) -0.008(15)
O3A 0.085(12) 0.159(17) 0.033(8) 0.010(10) 0.004(9) -0.041(12)
N1A 0.063(7) 0.136(10) 0.073(7) -0.012(7) 0.001(6) -0.002(8)
C2A 0.065(8) 0.126(10) 0.076(7) -0.024(8) -0.001(7) 0.000(8)
C3A 0.075(14) 0.115(16) 0.098(15) -0.048(14) -0.008(13) 0.006(14)
C4A 0.070(7) 0.149(10) 0.065(7) -0.004(8) -0.002(7) -0.007(8)
C5A 0.064(8) 0.154(10) 0.063(7) 0.000(8) -0.008(7) -0.006(8)
C6A 0.082(8) 0.169(12) 0.083(8) 0.000(9) -0.007(8) -0.002(9)
C7A 0.093(17) 0.184(19) 0.093(15) 0.002(17) -0.006(15) -0.004(17)
C8A 0.102(15) 0.184(18) 0.121(15) -0.001(16) -0.005(14) -0.007(16)
C9A 0.092(14) 0.180(18) 0.116(15) -0.015(15) 0.000(14) -0.016(15)
C25A 0.143(15) 0.138(12) 0.073(9) 0.024(9) 0.014(10) 0.024(12)
C26A 0.15(2) 0.146(18) 0.077(14) 0.025(15) 0.015(17) 0.026(19)
C27A 0.15(2) 0.159(19) 0.089(16) 0.027(16) -0.013(17) 0.021(19)
C28A 0.15(2) 0.133(18) 0.082(15) 0.036(15) 0.019(17) 0.024(18)
C39A 0.079(15) 0.17(2) 0.22(2) 0.002(19) 0.034(16) -0.027(14)
C40A 0.086(14) 0.17(2) 0.22(2) 0.003(19) 0.029(15) -0.028(13)
C41A 0.091(16) 0.18(2) 0.23(3) 0.00(2) 0.029(17) -0.029(16)
C42A 0.08(3) 0.19(4) 0.23(4) 0.02(3) 0.04(3) -0.03(3)
C43A 0.066(7) 0.069(6) 0.083(7) 0.031(6) -0.021(6) -0.024(6)
C44A 0.077(9) 0.082(8) 0.096(8) 0.030(8) -0.019(8) -0.016(8)
C45A 0.084(11) 0.096(10) 0.104(10) 0.033(9) -0.018(9) -0.016(9)
C46A 0.115(18) 0.117(16) 0.135(16) 0.044(15) 0.003(16) -0.016(16)
C48A 0.116(12) 0.099(11) 0.075(10) 0.017(10) -0.024(10) 0.005(11)
C49A 0.126(13) 0.107(12) 0.090(11) 0.014(11) -0.020(11) 0.008(12)
C50A 0.15(2) 0.15(2) 0.12(2) 0.00(2) -0.01(2) 0.02(2)
C51A 0.093(11) 0.144(13) 0.122(12) 0.024(11) 0.017(11) -0.008(11)
C52A 0.100(10) 0.148(12) 0.127(11) 0.022(10) 0.017(10) -0.010(10)
C53A 0.106(11) 0.149(13) 0.129(12) 0.021(11) 0.018(11) -0.011(11)
C54A 0.12(2) 0.16(2) 0.13(2) 0.01(2) 0.025(19) -0.01(2)

loop_
_atom_type_symbol
_atom_type_description
_atom_type_scat_dispersion_real
_atom_type_scat_dispersion_imag
_atom_type_scat_source
C C 0.0137 0.0067 'International Tables Vol C Tables 4.2.6.8 and 6.1.1.4'
H H 0.0000 0.0000 'International Tables Vol C Tables 4.2.6.8 and 6.1.1.4'
Cl Cl 0.3281 0.5435 'International Tables Vol C Tables 4.2.6.8 and 6.1.1.4'
N N 0.0241 0.0134 'International Tables Vol C Tables 4.2.6.8 and 6.1.1.4'
O O 0.0389 0.0241 'International Tables Vol C Tables 4.2.6.8 and 6.1.1.4'
Sn Sn 0.1164 4.3256 'International Tables Vol C Tables 4.2.6.8 and 6.1.1.4'

loop_
_geom_angle_atom_site_label_1
_geom_angle_atom_site_label_2
_geom_angle_atom_site_label_3
_geom_angle
_geom_angle_site_symmetry_1
_geom_angle_site_symmetry_3
_geom_angle_publ_flag
C39 Sn1 Cl1 107.0(9) . . ?
C39 Sn1 O1 85.0(10) . . ?
C39 Sn1 O5 163.6(10) . . ?
O1 Sn1 Cl1 167.5(3) . . ?
O4 Sn1 C39 99.9(13) . . ?
O4 Sn1 Cl1 95.8(4) . . ?
O4 Sn1 O1 85.4(4) . . ?
O4 Sn1 O5 78.4(4) . . ?
O4 Sn1 O14 150.2(4) . . ?
O4 Sn1 C39A 103(4) . . ?
O5 Sn1 Cl1 89.4(3) . . ?
O5 Sn1 O1 78.7(4) . . ?
O14 Sn1 C39 106.0(13) . . ?
O14 Sn1 Cl1 90.5(3) . . ?
O14 Sn1 O1 82.5(4) . . ?
O14 Sn1 O5 72.6(3) . . ?
O14 Sn1 C39A 106(5) . . ?
C39A Sn1 Cl1 93(2) . . ?
C39A Sn1 O1 99(2) . . ?
C39A Sn1 O5 177(3) . . ?
Sn1 C39 H39A 106.4 . . ?
Sn1 C39 H39B 106.4 . . ?
H39A C39 H39B 106.5 . . ?
C40 C39 Sn1 124(2) . . ?
C40 C39 H39A 106.4 . . ?
C40 C39 H39B 106.4 . . ?
C39 C40 H40A 109.9 . . ?
C39 C40 H40B 109.9 . . ?
C39 C40 C41 108.9(17) . . ?
H40A C40 H40B 108.3 . . ?
C41 C40 H40A 109.9 . . ?
C41 C40 H40B 109.9 . . ?
C40 C41 H41A 110.0 . . ?
C40 C41 H41B 110.0 . . ?
H41A C41 H41B 108.4 . . ?
C42 C41 C40 108.3(18) . . ?
C42 C41 H41A 110.0 . . ?
C42 C41 H41B 110.0 . . ?
C41 C42 H42A 107.8 . . ?
C41 C42 H42B 106.8 . . ?
C41 C42 H42C 113.7 . . ?
H42A C42 H42B 109.5 . . ?
H42A C42 H42C 109.5 . . ?
H42B C42 H42C 109.5 . . ?
C43 Sn2 O5 95.2(5) . . ?
C43 Sn2 O14 93.1(5) . . ?
C43 Sn2 N2 93.4(5) . . ?
O2 Sn2 C43 174.4(5) . . ?
O2 Sn2 O5 80.0(4) . . ?
O2 Sn2 O6 83.2(3) . . ?
O2 Sn2 O13 84.9(3) . . ?
O2 Sn2 O14 87.9(3) . . ?
O2 Sn2 N2 82.9(4) . . ?
O2 Sn2 C43A 174.4(5) . . ?
O5 Sn2 O14 69.3(3) . . ?
O5 Sn2 N2 79.5(4) . . ?
O6 Sn2 C43 99.6(5) . . ?
O6 Sn2 O5 147.5(3) . . ?
O6 Sn2 O13 66.7(3) . . ?
O6 Sn2 O14 137.7(3) . . ?
O6 Sn2 N2 71.0(3) . . ?
O6 Sn2 C43A 99.6(5) . . ?
O13 Sn2 C43 100.7(5) . . ?
O13 Sn2 O5 138.2(3) . . ?
O13 Sn2 O14 71.4(3) . . ?
O13 Sn2 N2 137.0(3) . . ?
O13 Sn2 C43A 100.7(5) . . ?
O14 Sn2 N2 148.6(4) . . ?
C43A Sn2 O5 95.2(5) . . ?
C43A Sn2 O14 93.1(5) . . ?
C43A Sn2 N2 93.4(5) . . ?
Sn2 C43 H43A 108.8 . . ?
Sn2 C43 H43B 108.8 . . ?
H43A C43 H43B 107.7 . . ?
C44 C43 Sn2 113.7(12) . . ?
C44 C43 H43A 108.8 . . ?
C44 C43 H43B 108.8 . . ?
C43 C44 H44A 109.3 . . ?
C43 C44 H44B 109.3 . . ?
H44A C44 H44B 107.9 . . ?
C45 C44 C43 111.7(14) . . ?
C45 C44 H44A 109.3 . . ?
C45 C44 H44B 109.3 . . ?
C44 C45 H45A 109.6 . . ?
C44 C45 H45B 109.6 . . ?
C44 C45 C46 110.1(15) . . ?
H45A C45 H45B 108.2 . . ?
C46 C45 H45A 109.6 . . ?
C46 C45 H45B 109.6 . . ?
C45 C46 H46A 109.6 . . ?
C45 C46 H46B 109.8 . . ?
C45 C46 H46C 109.0 . . ?
H46A C46 H46B 109.5 . . ?
H46A C46 H46C 109.5 . . ?
H46B C46 H46C 109.4 . . ?
O6 Sn3 O7 71.4(3) . . ?
O6 Sn3 O12 139.3(3) . . ?
O6 Sn3 N4 136.3(3) . . ?
O7 Sn3 O12 69.8(3) . . ?
O7 Sn3 N4 148.4(3) . . ?
O8 Sn3 O6 85.4(3) . . ?
O8 Sn3 O7 87.5(3) . . ?
O8 Sn3 O12 81.2(3) . . ?
O8 Sn3 O13 83.2(3) . . ?
O8 Sn3 N4 81.5(4) . . ?
O8 Sn3 C47 176.2(5) . . ?
O12 Sn3 N4 79.3(3) . . ?
O13 Sn3 O6 66.3(3) . . ?
O13 Sn3 O7 137.2(3) . . ?
O13 Sn3 O12 147.9(3) . . ?
O13 Sn3 N4 70.8(3) . . ?
O13 Sn3 C47 98.6(5) . . ?
C47 Sn3 O6 98.5(5) . . ?
C47 Sn3 O7 93.5(5) . . ?
C47 Sn3 O12 95.7(5) . . ?
C47 Sn3 N4 95.9(5) . . ?
C51 Sn4 Cl2 99.7(11) . . ?
C51 Sn4 O9 91.4(11) . . ?
O7 Sn4 C51 97.5(9) . . ?
O7 Sn4 Cl2 91.1(3) . . ?
O7 Sn4 O9 82.7(4) . . ?
O7 Sn4 O12 72.8(3) . . ?
O7 Sn4 C51A 110(2) . . ?
O9 Sn4 Cl2 167.9(3) . . ?
O11 Sn4 C51 111.0(11) . . ?
O11 Sn4 Cl2 95.5(3) . . ?
O11 Sn4 O7 149.1(4) . . ?
O11 Sn4 O9 84.7(4) . . ?
O11 Sn4 O12 77.0(4) . . ?
O11 Sn4 C51A 98(2) . . ?
O12 Sn4 C51 166.3(8) . . ?
O12 Sn4 Cl2 90.2(2) . . ?
O12 Sn4 O9 78.1(4) . . ?
O12 Sn4 C51A 166.1(13) . . ?
C51A Sn4 Cl2 103.3(17) . . ?
C51A Sn4 O9 88.7(17) . . ?
Sn4 C51 H51A 108.9 . . ?
Sn4 C51 H51B 108.9 . . ?
H51A C51 H51B 107.7 . . ?
C52 C51 Sn4 113.5(17) . . ?
C52 C51 H51A 108.9 . . ?
C52 C51 H51B 108.9 . . ?
C51 C52 H52A 109.4 . . ?
C51 C52 H52B 109.4 . . ?
H52A C52 H52B 108.0 . . ?
C53 C52 C51 111.0(16) . . ?
C53 C52 H52A 109.4 . . ?
C53 C52 H52B 109.4 . . ?
C52 C53 H53A 109.5 . . ?
C52 C53 H53B 109.5 . . ?
C52 C53 C54 110.7(17) . . ?
H53A C53 H53B 108.1 . . ?
C54 C53 H53A 109.5 . . ?
C54 C53 H53B 109.5 . . ?
C53 C54 H54A 109.5 . . ?
C53 C54 H54B 109.5 . . ?
C53 C54 H54C 109.5 . . ?
H54A C54 H54B 109.5 . . ?
H54A C54 H54C 109.5 . . ?
H54B C54 H54C 109.5 . . ?
C1 O1 Sn1 131.3(11) . . ?
C1 O2 Sn2 132.4(9) . . ?
C10 O4 Sn1 112.7(8) . . ?
Sn1 O5 Sn2 106.9(4) . . ?
C11 O5 Sn1 110.9(10) . . ?
C11 O5 Sn2 128.3(8) . . ?
Sn2 O6 Sn3 113.2(3) . . ?
C18 O6 Sn2 124.9(7) . . ?
C18 O6 Sn3 121.7(7) . . ?
Sn4 O7 Sn3 109.0(4) . . ?
C19 O7 Sn3 118.5(6) . . ?
C19 O7 Sn4 121.8(8) . . ?
C20 O8 Sn3 131.6(7) . . ?
C20 O9 Sn4 131.8(8) . . ?
C29 O11 Sn4 114.0(8) . . ?
Sn4 O12 Sn3 106.1(3) . . ?
C30 O12 Sn3 129.8(7) . . ?
C30 O12 Sn4 110.5(7) . . ?
Sn3 O13 Sn2 112.9(3) . . ?
C37 O13 Sn2 119.2(7) . . ?
C37 O13 Sn3 122.9(7) . . ?
Sn1 O14 Sn2 108.8(3) . . ?
C38 O14 Sn1 125.2(7) . . ?
C38 O14 Sn2 118.8(7) . . ?
C16 N2 Sn2 128.4(11) . . ?
C16 N2 C17 119.4(12) . . ?
C17 N2 Sn2 111.9(7) . . ?
C21 N3 H3 123.2 . . ?
C23 N3 H3 123.2 . . ?
C23 N3 C21 113.6(14) . . ?
C35 N4 Sn3 128.2(9) . . ?
C35 N4 C36 121.4(11) . . ?
C36 N4 Sn3 110.2(7) . . ?
O1 C1 O2 128.3(15) . . ?
O1 C1 C2 117(2) . . ?
O1 C1 C2A 112(2) . . ?
O2 C1 C2 114(2) . . ?
O2 C1 C2A 120(2) . . ?
O4 C10 C11 119.8(12) . . ?
O4 C10 C15 121.7(16) . . ?
C11 C10 C15 118.5(17) . . ?
O5 C11 C10 114.3(13) . . ?
O5 C11 C12 125.6(15) . . ?
C12 C11 C10 120.1(13) . . ?
C11 C12 C13 119.7(17) . . ?
C11 C12 C16 122.7(13) . . ?
C13 C12 C16 117.6(15) . . ?
C12 C13 H13 120.7 . . ?
C14 C13 C12 118.7(17) . . ?
C14 C13 H13 120.7 . . ?
C13 C14 H14 118.5 . . ?
C15 C14 C13 123.1(15) . . ?
C15 C14 H14 118.5 . . ?
C10 C15 H15 120.2 . . ?
C14 C15 C10 119.7(18) . . ?
C14 C15 H15 120.2 . . ?
N2 C16 C12 128.3(14) . . ?
N2 C16 H16 115.9 . . ?
C12 C16 H16 115.9 . . ?
N2 C17 H17A 109.7 . . ?
N2 C17 H17B 109.7 . . ?
N2 C17 C18 109.7(12) . . ?
H17A C17 H17B 108.2 . . ?
C18 C17 H17A 109.7 . . ?
C18 C17 H17B 109.7 . . ?
O6 C18 C17 109.5(11) . . ?
O6 C18 H18 105.6 . . ?
O6 C18 C19 110.9(11) . . ?
C17 C18 H18 105.6 . . ?
C19 C18 C17 118.6(14) . . ?
C19 C18 H18 105.6 . . ?
O7 C19 H19A 110.1 . . ?
O7 C19 H19B 110.1 . . ?
C18 C19 O7 108.1(11) . . ?
C18 C19 H19A 110.1 . . ?
C18 C19 H19B 110.1 . . ?
H19A C19 H19B 108.4 . . ?
O8 C20 C21 112.3(11) . . ?
O9 C20 O8 128.9(11) . . ?
O9 C20 C21 118.8(11) . . ?
N3 C21 C20 112.4(14) . . ?
N3 C21 H21 109.3 . . ?
N3 C21 C22 109.3(15) . . ?
C20 C21 H21 109.3 . . ?
C22 C21 C20 107.2(13) . . ?
C22 C21 H21 109.3 . . ?
C21 C22 H22A 109.5 . . ?
C21 C22 H22B 109.5 . . ?
C21 C22 H22C 109.5 . . ?
H22A C22 H22B 109.5 . . ?
H22A C22 H22C 109.5 . . ?
H22B C22 H22C 109.5 . . ?
O10 C23 N3 134.1(14) . . ?
O10 C23 C24 115.3(19) . . ?
N3 C23 C24 110.5(17) . . ?
C23 C24 H24A 105.8 . . ?
C23 C24 H24B 105.8 . . ?
C23 C24 H24C 106.4 . . ?
C23 C24 H24D 106.4 . . ?
C23 C24 C25 126.0(19) . . ?
C23 C24 C25A 123.6(18) . . ?
H24A C24 H24B 106.2 . . ?
H24C C24 H24D 106.5 . . ?
C25 C24 H24A 105.8 . . ?
C25 C24 H24B 105.8 . . ?
C25A C24 H24C 106.4 . . ?
C25A C24 H24D 106.4 . . ?
C24 C25 C26 99.0(16) . . ?
C24 C25 C27 101(2) . . ?
C24 C25 C28 109(2) . . ?
C27 C25 C26 105(2) . . ?
C28 C25 C26 114(2) . . ?
C28 C25 C27 125(2) . . ?
C25 C26 H26A 109.5 . . ?
C25 C26 H26B 109.5 . . ?
C25 C26 H26C 109.5 . . ?
H26A C26 H26B 109.5 . . ?
H26A C26 H26C 109.5 . . ?
H26B C26 H26C 109.5 . . ?
C25 C27 H27A 109.5 . . ?
C25 C27 H27B 109.5 . . ?
C25 C27 H27C 109.5 . . ?
H27A C27 H27B 109.5 . . ?
H27A C27 H27C 109.5 . . ?
H27B C27 H27C 109.5 . . ?
C25 C28 H28A 110.2 . . ?
C25 C28 H28B 108.5 . . ?
C25 C28 H28C 109.6 . . ?
H28A C28 H28B 109.5 . . ?
H28A C28 H28C 109.5 . . ?
H28B C28 H28C 109.5 . . ?
O11 C29 C30 117.9(12) . . ?
O11 C29 C34 121.7(14) . . ?
C30 C29 C34 120.4(16) . . ?
O12 C30 C29 116.7(12) . . ?
O12 C30 C31 123.8(11) . . ?
C29 C30 C31 119.5(12) . . ?
C32 C31 C30 117.9(14) . . ?
C32 C31 C35 116.9(14) . . ?
C35 C31 C30 125.1(11) . . ?
C31 C32 H32 118.1 . . ?
C33 C32 C31 123.7(17) . . ?
C33 C32 H32 118.1 . . ?
C32 C33 H33 121.0 . . ?
C32 C33 C34 117.9(14) . . ?
C34 C33 H33 121.0 . . ?
C29 C34 C33 120.4(15) . . ?
C29 C34 H34 119.8 . . ?
C33 C34 H34 119.8 . . ?
N4 C35 C31 128.2(12) . . ?
N4 C35 H35 115.9 . . ?
C31 C35 H35 115.9 . . ?
N4 C36 H36A 110.3 . . ?
N4 C36 H36B 110.3 . . ?
N4 C36 C37 107.2(11) . . ?
H36A C36 H36B 108.5 . . ?
C37 C36 H36A 110.3 . . ?
C37 C36 H36B 110.3 . . ?
O13 C37 C36 107.9(11) . . ?
O13 C37 H37 106.8 . . ?
O13 C37 C38 108.0(10) . . ?
C36 C37 H37 106.8 . . ?
C36 C37 C38 119.8(12) . . ?
C38 C37 H37 106.8 . . ?
O14 C38 C37 109.0(10) . . ?
O14 C38 H38A 109.9 . . ?
O14 C38 H38B 109.9 . . ?
C37 C38 H38A 109.9 . . ?
C37 C38 H38B 109.9 . . ?
H38A C38 H38B 108.3 . . ?
Sn3 C47 H47A 107.6 . . ?
Sn3 C47 H47B 107.6 . . ?
Sn3 C47 H47C 108.4 . . ?
Sn3 C47 H47D 108.4 . . ?
H47A C47 H47B 107.0 . . ?
H47C C47 H47D 107.5 . . ?
C48 C47 Sn3 119.0(15) . . ?
C48 C47 H47A 107.6 . . ?
C48 C47 H47B 107.6 . . ?
C48A C47 Sn3 115(2) . . ?
C48A C47 H47C 108.4 . . ?
C48A C47 H47D 108.4 . . ?
C47 C48 H48A 109.2 . . ?
C47 C48 H48B 109.2 . . ?
C47 C48 C49 111.9(14) . . ?
H48A C48 H48B 107.9 . . ?
C49 C48 H48A 109.2 . . ?
C49 C48 H48B 109.2 . . ?
C48 C49 H49A 109.8 . . ?
C48 C49 H49B 109.8 . . ?
H49A C49 H49B 108.3 . . ?
C50 C49 C48 109.3(16) . . ?
C50 C49 H49A 109.8 . . ?
C50 C49 H49B 109.8 . . ?
C49 C50 H50A 109.5 . . ?
C49 C50 H50B 109.5 . . ?
C49 C50 H50C 109.5 . . ?
H50A C50 H50B 109.5 . . ?
H50A C50 H50C 109.5 . . ?
H50B C50 H50C 109.5 . . ?
C2 N1 H1 112.6 . . ?
C4 N1 H1 112.6 . . ?
C4 N1 C2 135(2) . . ?
C1 C2 H2 111.6 . . ?
C1 C2 C3 103(3) . . ?
N1 C2 C1 111(3) . . ?
N1 C2 H2 111.6 . . ?
N1 C2 C3 107(2) . . ?
C3 C2 H2 111.6 . . ?
C2 C3 H3A 109.5 . . ?
C2 C3 H3B 109.5 . . ?
C2 C3 H3C 109.5 . . ?
H3A C3 H3B 109.5 . . ?
H3A C3 H3C 109.5 . . ?
H3B C3 H3C 109.5 . . ?
O3 C4 N1 117(3) . . ?
O3 C4 C5 123(3) . . ?
N1 C4 C5 111(2) . . ?
C4 C5 H5A 107.7 . . ?
C4 C5 H5B 107.7 . . ?
C4 C5 C6 118.5(19) . . ?
H5A C5 H5B 107.1 . . ?
C6 C5 H5A 107.7 . . ?
C6 C5 H5B 107.7 . . ?
C5 C6 C7 106(2) . . ?
C5 C6 C8 110(2) . . ?
C7 C6 C8 115(3) . . ?
C9 C6 C5 96(2) . . ?
C9 C6 C7 105(3) . . ?
C9 C6 C8 122(3) . . ?
C6 C7 H7A 108.0 . . ?
C6 C7 H7B 107.5 . . ?
C6 C7 H7C 112.8 . . ?
H7A C7 H7B 109.5 . . ?
H7A C7 H7C 109.5 . . ?
H7B C7 H7C 109.5 . . ?
C6 C8 H8A 109.5 . . ?
C6 C8 H8B 109.5 . . ?
C6 C8 H8C 109.5 . . ?
H8A C8 H8B 109.5 . . ?
H8A C8 H8C 109.5 . . ?
H8B C8 H8C 109.5 . . ?
C6 C9 H9A 113.7 . . ?
C6 C9 H9B 108.3 . . ?
C6 C9 H9C 106.4 . . ?
H9A C9 H9B 109.5 . . ?
H9A C9 H9C 109.5 . . ?
H9B C9 H9C 109.5 . . ?
C2A N1A H1A 113.9 . . ?
C4A N1A H1A 113.9 . . ?
C4A N1A C2A 132(2) . . ?
C1 C2A H2A 109.4 . . ?
C1 C2A C3A 106(3) . . ?
N1A C2A C1 116(3) . . ?
N1A C2A H2A 109.4 . . ?
N1A C2A C3A 107(2) . . ?
C3A C2A H2A 109.4 . . ?
C2A C3A H3AA 109.5 . . ?
C2A C3A H3AB 109.5 . . ?
C2A C3A H3AC 109.5 . . ?
H3AA C3A H3AB 109.5 . . ?
H3AA C3A H3AC 109.5 . . ?
H3AB C3A H3AC 109.5 . . ?
O3A C4A N1A 116(2) . . ?
O3A C4A C5A 126(3) . . ?
N1A C4A C5A 111(2) . . ?
C4A C5A H5AA 107.2 . . ?
C4A C5A H5AB 107.2 . . ?
C4A C5A C6A 121(2) . . ?
H5AA C5A H5AB 106.8 . . ?
C6A C5A H5AA 107.2 . . ?
C6A C5A H5AB 107.2 . . ?
C5A C6A C7A 107(2) . . ?
C5A C6A C8A 110(2) . . ?
C7A C6A C8A 114(3) . . ?
C9A C6A C5A 96(2) . . ?
C9A C6A C7A 106(3) . . ?
C9A C6A C8A 122(3) . . ?
C6A C7A H7AA 109.5 . . ?
C6A C7A H7AB 109.5 . . ?
C6A C7A H7AC 109.5 . . ?
H7AA C7A H7AB 109.5 . . ?
H7AA C7A H7AC 109.5 . . ?
H7AB C7A H7AC 109.5 . . ?
C6A C8A H8AA 109.5 . . ?
C6A C8A H8AB 109.5 . . ?
C6A C8A H8AC 109.5 . . ?
H8AA C8A H8AB 109.5 . . ?
H8AA C8A H8AC 109.5 . . ?
H8AB C8A H8AC 109.5 . . ?
C6A C9A H9AA 108.9 . . ?
C6A C9A H9AB 107.8 . . ?
C6A C9A H9AC 111.7 . . ?
H9AA C9A H9AB 109.5 . . ?
H9AA C9A H9AC 109.5 . . ?
H9AB C9A H9AC 109.5 . . ?
C24 C25A C26A 99.0(17) . . ?
C24 C25A C27A 101(2) . . ?
C24 C25A C28A 110(2) . . ?
C27A C25A C26A 105(3) . . ?
C28A C25A C26A 114(3) . . ?
C28A C25A C27A 125(3) . . ?
C25A C26A H26D 109.5 . . ?
C25A C26A H26E 109.5 . . ?
C25A C26A H26F 109.5 . . ?
H26D C26A H26E 109.5 . . ?
H26D C26A H26F 109.5 . . ?
H26E C26A H26F 109.5 . . ?
C25A C27A H27D 113.9 . . ?
C25A C27A H27E 101.3 . . ?
C25A C27A H27F 112.9 . . ?
H27D C27A H27E 109.5 . . ?
H27D C27A H27F 109.5 . . ?
H27E C27A H27F 109.5 . . ?
C25A C28A H28D 107.7 . . ?
C25A C28A H28E 110.7 . . ?
C25A C28A H28F 110.0 . . ?
H28D C28A H28E 109.5 . . ?
H28D C28A H28F 109.5 . . ?
H28E C28A H28F 109.5 . . ?
Sn1 C39A H39C 106.4 . . ?
Sn1 C39A H39D 106.4 . . ?
H39C C39A H39D 106.4 . . ?
C40A C39A Sn1 124(3) . . ?
C40A C39A H39C 106.4 . . ?
C40A C39A H39D 106.4 . . ?
C39A C40A H40C 109.8 . . ?
C39A C40A H40D 109.8 . . ?
C39A C40A C41A 109(2) . . ?
H40C C40A H40D 108.3 . . ?
C41A C40A H40C 109.8 . . ?
C41A C40A H40D 109.8 . . ?
C40A C41A H41C 110.1 . . ?
C40A C41A H41D 110.1 . . ?
H41C C41A H41D 108.4 . . ?
C42A C41A C40A 108(2) . . ?
C42A C41A H41C 110.1 . . ?
C42A C41A H41D 110.1 . . ?
C41A C42A H42D 109.4 . . ?
C41A C42A H42E 99.1 . . ?
C41A C42A H42F 119.3 . . ?
H42D C42A H42E 109.5 . . ?
H42D C42A H42F 109.4 . . ?
H42E C42A H42F 109.5 . . ?
Sn2 C43A H43C 109.0 . . ?
Sn2 C43A H43D 109.0 . . ?
H43C C43A H43D 107.8 . . ?
C44A C43A Sn2 113.0(12) . . ?
C44A C43A H43C 109.0 . . ?
C44A C43A H43D 109.0 . . ?
C43A C44A H44C 109.0 . . ?
C43A C44A H44D 109.0 . . ?
H44C C44A H44D 107.8 . . ?
C45A C44A C43A 112.8(16) . . ?
C45A C44A H44C 109.0 . . ?
C45A C44A H44D 109.0 . . ?
C44A C45A H45C 109.6 . . ?
C44A C45A H45D 109.6 . . ?
C44A C45A C46A 110.1(18) . . ?
H45C C45A H45D 108.2 . . ?
C46A C45A H45C 109.6 . . ?
C46A C45A H45D 109.6 . . ?
C45A C46A H46D 108.5 . . ?
C45A C46A H46E 111.7 . . ?
C45A C46A H46F 108.2 . . ?
H46D C46A H46E 109.5 . . ?
H46D C46A H46F 109.5 . . ?
H46E C46A H46F 109.5 . . ?
C47 C48A H48C 108.9 . . ?
C47 C48A H48D 108.9 . . ?
C47 C48A C49A 113.1(19) . . ?
H48C C48A H48D 107.8 . . ?
C49A C48A H48C 108.9 . . ?
C49A C48A H48D 109.0 . . ?
C48A C49A H49C 109.9 . . ?
C48A C49A H49D 109.9 . . ?
H49C C49A H49D 108.3 . . ?
C50A C49A C48A 109(2) . . ?
C50A C49A H49C 109.9 . . ?
C50A C49A H49D 109.9 . . ?
C49A C50A H50D 104.5 . . ?
C49A C50A H50E 112.0 . . ?
C49A C50A H50F 111.8 . . ?
H50D C50A H50E 109.5 . . ?
H50D C50A H50F 109.5 . . ?
H50E C50A H50F 109.5 . . ?
Sn4 C51A H51C 108.9 . . ?
Sn4 C51A H51D 108.9 . . ?
H51C C51A H51D 107.7 . . ?
C52A C51A Sn4 113(2) . . ?
C52A C51A H51C 108.9 . . ?
C52A C51A H51D 108.9 . . ?
C51A C52A H52C 109.3 . . ?
C51A C52A H52D 109.3 . . ?
H52C C52A H52D 108.0 . . ?
C53A C52A C51A 111(2) . . ?
C53A C52A H52C 109.3 . . ?
C53A C52A H52D 109.3 . . ?
C52A C53A H53C 109.5 . . ?
C52A C53A H53D 109.5 . . ?
C52A C53A C54A 111(2) . . ?
H53C C53A H53D 108.1 . . ?
C54A C53A H53C 109.5 . . ?
C54A C53A H53D 109.5 . . ?
C53A C54A H54D 111.5 . . ?
C53A C54A H54E 105.4 . . ?
C53A C54A H54F 111.4 . . ?
H54D C54A H54E 109.4 . . ?
H54D C54A H54F 109.5 . . ?
H54E C54A H54F 109.5 . . ?

loop_
_geom_bond_atom_site_label_1
_geom_bond_atom_site_label_2
_geom_bond_distance
_geom_bond_site_symmetry_2
_geom_bond_publ_flag
Sn1 C39 2.15(3) . ?
Sn1 Cl1 2.402(5) . ?
Sn1 O1 2.281(11) . ?
Sn1 O4 2.040(10) . ?
Sn1 O5 2.152(10) . ?
Sn1 O14 2.083(8) . ?
Sn1 C39A 2.15(3) . ?
C39 H39A 0.9900 . ?
C39 H39B 0.9900 . ?
C39 C40 1.528(14) . ?
C40 H40A 0.9900 . ?
C40 H40B 0.9900 . ?
C40 C41 1.541(14) . ?
C41 H41A 0.9900 . ?
C41 H41B 0.9900 . ?
C41 C42 1.530(14) . ?
C42 H42A 0.9797 . ?
C42 H42B 0.9803 . ?
C42 H42C 0.9802 . ?
Sn2 C43 2.132(15) . ?
Sn2 O2 2.103(9) . ?
Sn2 O5 2.197(9) . ?
Sn2 O6 2.105(7) . ?
Sn2 O13 2.130(7) . ?
Sn2 O14 2.212(8) . ?
Sn2 N2 2.289(10) . ?
Sn2 C43A 2.132(15) . ?
C43 H43A 0.9900 . ?
C43 H43B 0.9900 . ?
C43 C44 1.538(12) . ?
C44 H44A 0.9900 . ?
C44 H44B 0.9900 . ?
C44 C45 1.527(13) . ?
C45 H45A 0.9900 . ?
C45 H45B 0.9900 . ?
C45 C46 1.549(13) . ?
C46 H46A 0.9797 . ?
C46 H46B 0.9801 . ?
C46 H46C 0.9800 . ?
Sn3 O6 2.137(7) . ?
Sn3 O7 2.189(8) . ?
Sn3 O8 2.076(8) . ?
Sn3 O12 2.207(7) . ?
Sn3 O13 2.120(7) . ?
Sn3 N4 2.344(9) . ?
Sn3 C47 2.131(13) . ?
Sn4 C51 2.18(2) . ?
Sn4 Cl2 2.392(3) . ?
Sn4 O7 2.088(8) . ?
Sn4 O9 2.258(9) . ?
Sn4 O11 2.058(10) . ?
Sn4 O12 2.149(8) . ?
Sn4 C51A 2.18(3) . ?
C51 H51A 0.9900 . ?
C51 H51B 0.9900 . ?
C51 C52 1.538(14) . ?
C52 H52A 0.9900 . ?
C52 H52B 0.9900 . ?
C52 C53 1.528(13) . ?
C53 H53A 0.9900 . ?
C53 H53B 0.9900 . ?
C53 C54 1.531(14) . ?
C54 H54A 0.9800 . ?
C54 H54B 0.9800 . ?
C54 H54C 0.9800 . ?
O1 C1 1.243(18) . ?
O2 C1 1.259(17) . ?
O4 C10 1.36(2) . ?
O5 C11 1.381(15) . ?
O6 C18 1.396(15) . ?
O7 C19 1.468(15) . ?
O8 C20 1.268(14) . ?
O9 C20 1.234(16) . ?
O10 C23 1.24(2) . ?
O11 C29 1.33(2) . ?
O12 C30 1.362(14) . ?
O13 C37 1.385(14) . ?
O14 C38 1.391(15) . ?
N2 C16 1.304(18) . ?
N2 C17 1.453(19) . ?
N3 H3 0.8800 . ?
N3 C21 1.41(2) . ?
N3 C23 1.26(2) . ?
N4 C35 1.278(16) . ?
N4 C36 1.465(16) . ?
C1 C2 1.56(4) . ?
C1 C2A 1.43(5) . ?
C10 C11 1.40(2) . ?
C10 C15 1.41(2) . ?
C11 C12 1.38(2) . ?
C12 C13 1.39(2) . ?
C12 C16 1.42(3) . ?
C13 H13 0.9500 . ?
C13 C14 1.38(3) . ?
C14 H14 0.9500 . ?
C14 C15 1.32(3) . ?
C15 H15 0.9500 . ?
C16 H16 0.9500 . ?
C17 H17A 0.9900 . ?
C17 H17B 0.9900 . ?
C17 C18 1.470(18) . ?
C18 H18 1.0000 . ?
C18 C19 1.45(2) . ?
C19 H19A 0.9900 . ?
C19 H19B 0.9900 . ?
C20 C21 1.565(19) . ?
C21 H21 1.0000 . ?
C21 C22 1.52(2) . ?
C22 H22A 0.9800 . ?
C22 H22B 0.9800 . ?
C22 H22C 0.9800 . ?
C23 C24 1.445(12) . ?
C24 H24A 0.9900 . ?
C24 H24B 0.9900 . ?
C24 H24C 0.9900 . ?
C24 H24D 0.9900 . ?
C24 C25 1.514(13) . ?
C24 C25A 1.507(18) . ?
C25 C26 1.545(13) . ?
C25 C27 1.531(14) . ?
C25 C28 1.531(14) . ?
C26 H26A 0.9800 . ?
C26 H26B 0.9800 . ?
C26 H26C 0.9800 . ?
C27 H27A 0.9800 . ?
C27 H27B 0.9800 . ?
C27 H27C 0.9800 . ?
C28 H28A 0.9799 . ?
C28 H28B 0.9800 . ?
C28 H28C 0.9800 . ?
C29 C30 1.385(18) . ?
C29 C34 1.39(2) . ?
C30 C31 1.419(19) . ?
C31 C32 1.383(19) . ?
C31 C35 1.40(2) . ?
C32 H32 0.9500 . ?
C32 C33 1.36(2) . ?
C33 H33 0.9500 . ?
C33 C34 1.41(3) . ?
C34 H34 0.9500 . ?
C35 H35 0.9500 . ?
C36 H36A 0.9900 . ?
C36 H36B 0.9900 . ?
C36 C37 1.474(17) . ?
C37 H37 1.0000 . ?
C37 C38 1.509(17) . ?
C38 H38A 0.9900 . ?
C38 H38B 0.9900 . ?
C47 H47A 0.9900 . ?
C47 H47B 0.9900 . ?
C47 H47C 0.9900 . ?
C47 H47D 0.9900 . ?
C47 C48 1.521(13) . ?
C47 C48A 1.509(18) . ?
C48 H48A 0.9900 . ?
C48 H48B 0.9900 . ?
C48 C49 1.544(13) . ?
C49 H49A 0.9900 . ?
C49 H49B 0.9900 . ?
C49 C50 1.537(13) . ?
C50 H50A 0.9800 . ?
C50 H50B 0.9800 . ?
C50 H50C 0.9800 . ?
O3 C4 1.18(3) . ?
N1 H1 0.8800 . ?
N1 C2 1.42(2) . ?
N1 C4 1.30(3) . ?
C2 H2 1.0000 . ?
C2 C3 1.70(4) . ?
C3 H3A 0.9800 . ?
C3 H3B 0.9800 . ?
C3 H3C 0.9800 . ?
C4 C5 1.45(3) . ?
C5 H5A 0.9900 . ?
C5 H5B 0.9900 . ?
C5 C6 1.53(3) . ?
C6 C7 1.55(4) . ?
C6 C8 1.66(5) . ?
C6 C9 1.47(4) . ?
C7 H7A 0.9799 . ?
C7 H7B 0.9802 . ?
C7 H7C 0.9801 . ?
C8 H8A 0.9800 . ?
C8 H8B 0.9800 . ?
C8 H8C 0.9800 . ?
C9 H9A 0.9798 . ?
C9 H9B 0.9801 . ?
C9 H9C 0.9800 . ?
O3A C4A 1.18(3) . ?
N1A H1A 0.8800 . ?
N1A C2A 1.43(2) . ?
N1A C4A 1.31(3) . ?
C2A H2A 1.0000 . ?
C2A C3A 1.69(4) . ?
C3A H3AA 0.9800 . ?
C3A H3AB 0.9800 . ?
C3A H3AC 0.9800 . ?
C4A C5A 1.44(3) . ?
C5A H5AA 0.9900 . ?
C5A H5AB 0.9900 . ?
C5A C6A 1.52(3) . ?
C6A C7A 1.55(4) . ?
C6A C8A 1.67(5) . ?
C6A C9A 1.48(4) . ?
C7A H7AA 0.9800 . ?
C7A H7AB 0.9800 . ?
C7A H7AC 0.9800 . ?
C8A H8AA 0.9800 . ?
C8A H8AB 0.9800 . ?
C8A H8AC 0.9800 . ?
C9A H9AA 0.9798 . ?
C9A H9AB 0.9799 . ?
C9A H9AC 0.9800 . ?
C25A C26A 1.551(18) . ?
C25A C27A 1.532(18) . ?
C25A C28A 1.528(18) . ?
C26A H26D 0.9800 . ?
C26A H26E 0.9800 . ?
C26A H26F 0.9800 . ?
C27A H27D 0.9801 . ?
C27A H27E 0.9801 . ?
C27A H27F 0.9798 . ?
C28A H28D 0.9800 . ?
C28A H28E 0.9797 . ?
C28A H28F 0.9801 . ?
C39A H39C 0.9900 . ?
C39A H39D 0.9900 . ?
C39A C40A 1.52(2) . ?
C40A H40C 0.9900 . ?
C40A H40D 0.9900 . ?
C40A C41A 1.54(2) . ?
C41A H41C 0.9900 . ?
C41A H41D 0.9900 . ?
C41A C42A 1.53(2) . ?
C42A H42D 0.9799 . ?
C42A H42E 0.9798 . ?
C42A H42F 0.9801 . ?
C43A H43C 0.9900 . ?
C43A H43D 0.9901 . ?
C43A C44A 1.540(16) . ?
C44A H44C 0.9900 . ?
C44A H44D 0.9900 . ?
C44A C45A 1.515(17) . ?
C45A H45C 0.9900 . ?
C45A H45D 0.9900 . ?
C45A C46A 1.556(18) . ?
C46A H46D 0.9802 . ?
C46A H46E 0.9802 . ?
C46A H46F 0.9798 . ?
C48A H48C 0.9900 . ?
C48A H48D 0.9900 . ?
C48A C49A 1.542(19) . ?
C49A H49C 0.9900 . ?
C49A H49D 0.9900 . ?
C49A C50A 1.542(19) . ?
C50A H50D 0.9799 . ?
C50A H50E 0.9801 . ?
C50A H50F 0.9803 . ?
C51A H51C 0.9900 . ?
C51A H51D 0.9900 . ?
C51A C52A 1.539(19) . ?
C52A H52C 0.9900 . ?
C52A H52D 0.9900 . ?
C52A C53A 1.524(19) . ?
C53A H53C 0.9900 . ?
C53A H53D 0.9900 . ?
C53A C54A 1.54(2) . ?
C54A H54D 0.9802 . ?
C54A H54E 0.9803 . ?
C54A H54F 0.9798 . ?

loop_
_geom_torsion_atom_site_label_1
_geom_torsion_atom_site_label_2
_geom_torsion_atom_site_label_3
_geom_torsion_atom_site_label_4
_geom_torsion
_geom_torsion_site_symmetry_1
_geom_torsion_site_symmetry_2
_geom_torsion_site_symmetry_3
_geom_torsion_site_symmetry_4
_geom_torsion_publ_flag
Sn1 C39 C40 C41 -173(3) . . . . ?
Sn1 O1 C1 O2 -13(3) . . . . ?
Sn1 O1 C1 C2 159.6(16) . . . . ?
Sn1 O1 C1 C2A 169.9(18) . . . . ?
Sn1 O4 C10 C11 14(2) . . . . ?
Sn1 O4 C10 C15 -165.1(15) . . . . ?
Sn1 O5 C11 C10 -15.0(17) . . . . ?
Sn1 O5 C11 C12 164.1(15) . . . . ?
Sn1 O14 C38 C37 -168.2(9) . . . . ?
Sn1 C39A C40A C41A 124(10) . . . . ?
C39 C40 C41 C42 -171(4) . . . . ?
Sn2 C43 C44 C45 -176(3) . . . . ?
Sn2 O2 C1 O1 5(3) . . . . ?
Sn2 O2 C1 C2 -167.9(15) . . . . ?
Sn2 O2 C1 C2A -178(2) . . . . ?
Sn2 O5 C11 C10 -149.2(12) . . . . ?
Sn2 O5 C11 C12 30(2) . . . . ?
Sn2 O6 C18 C17 -15.3(18) . . . . ?
Sn2 O6 C18 C19 -148.1(9) . . . . ?
Sn2 O13 C37 C36 -171.1(9) . . . . ?
Sn2 O13 C37 C38 -40.2(14) . . . . ?
Sn2 O14 C38 C37 -21.4(14) . . . . ?
Sn2 N2 C16 C12 -2(3) . . . . ?
Sn2 N2 C17 C18 -39.4(16) . . . . ?
Sn2 C43A C44A C45A 179(2) . . . . ?
C43 C44 C45 C46 -179(4) . . . . ?
Sn3 O6 C18 C17 160.6(10) . . . . ?
Sn3 O6 C18 C19 27.9(17) . . . . ?
Sn3 O7 C19 C18 26.7(15) . . . . ?
Sn3 O8 C20 O9 -7(2) . . . . ?
Sn3 O8 C20 C21 171.9(9) . . . . ?
Sn3 O12 C30 C29 148.3(9) . . . . ?
Sn3 O12 C30 C31 -28.6(18) . . . . ?
Sn3 O13 C37 C36 35.5(15) . . . . ?
Sn3 O13 C37 C38 166.4(8) . . . . ?
Sn3 N4 C35 C31 1(2) . . . . ?
Sn3 N4 C36 C37 42.5(14) . . . . ?
Sn3 C47 C48 C49 80(3) . . . . ?
Sn3 C47 C48A C49A -84(3) . . . . ?
Sn4 C51 C52 C53 171(3) . . . . ?
Sn4 O7 C19 C18 167.3(9) . . . . ?
Sn4 O9 C20 O8 11(3) . . . . ?
Sn4 O9 C20 C21 -168.5(11) . . . . ?
Sn4 O11 C29 C30 -14.9(16) . . . . ?
Sn4 O11 C29 C34 164.6(11) . . . . ?
Sn4 O12 C30 C29 14.1(13) . . . . ?
Sn4 O12 C30 C31 -162.8(10) . . . . ?
Sn4 C51A C52A C53A 174(5) . . . . ?
C51 C52 C53 C54 -175(4) . . . . ?
O1 C1 C2 N1 152(2) . . . . ?
O1 C1 C2 C3 -94(3) . . . . ?
O1 C1 C2A N1A 176(3) . . . . ?
O1 C1 C2A C3A -66(3) . . . . ?
O2 C1 C2 N1 -34(3) . . . . ?
O2 C1 C2 C3 80(3) . . . . ?
O2 C1 C2A N1A -1(4) . . . . ?
O2 C1 C2A C3A 117(3) . . . . ?
O4 C10 C11 O5 1(2) . . . . ?
O4 C10 C11 C12 -177.7(16) . . . . ?
O4 C10 C15 C14 -177.8(18) . . . . ?
O5 C11 C12 C13 176.6(16) . . . . ?
O5 C11 C12 C16 -4(3) . . . . ?
O6 C18 C19 O7 -32.7(17) . . . . ?
O8 C20 C21 N3 152.4(13) . . . . ?
O8 C20 C21 C22 -87.5(16) . . . . ?
O9 C20 C21 N3 -28(2) . . . . ?
O9 C20 C21 C22 91.7(19) . . . . ?
O10 C23 C24 C25 16(4) . . . . ?
O10 C23 C24 C25A -7(4) . . . . ?
O11 C29 C30 O12 -0.2(18) . . . . ?
O11 C29 C30 C31 176.9(12) . . . . ?
O11 C29 C34 C33 178.8(14) . . . . ?
O12 C30 C31 C32 -178.1(12) . . . . ?
O12 C30 C31 C35 7(2) . . . . ?
O13 C37 C38 O14 37.3(15) . . . . ?
N2 C17 C18 O6 34.9(18) . . . . ?
N2 C17 C18 C19 163.5(13) . . . . ?
N3 C23 C24 C25 -161(2) . . . . ?
N3 C23 C24 C25A 176(3) . . . . ?
N4 C36 C37 O13 -49.1(16) . . . . ?
N4 C36 C37 C38 -173.1(12) . . . . ?
C10 C11 C12 C13 -4(3) . . . . ?
C10 C11 C12 C16 174.6(17) . . . . ?
C11 C10 C15 C14 3(3) . . . . ?
C11 C12 C13 C14 3(3) . . . . ?
C11 C12 C16 N2 -10(3) . . . . ?
C12 C13 C14 C15 2(3) . . . . ?
C13 C12 C16 N2 169.3(18) . . . . ?
C13 C14 C15 C10 -5(3) . . . . ?
C15 C10 C11 O5 -179.5(16) . . . . ?
C15 C10 C11 C12 1(3) . . . . ?
C16 N2 C17 C18 135.1(16) . . . . ?
C16 C12 C13 C14 -176.1(18) . . . . ?
C17 N2 C16 C12 -175.7(17) . . . . ?
C17 C18 C19 O7 -160.6(13) . . . . ?
C21 N3 C23 O10 12(3) . . . . ?
C21 N3 C23 C24 -171.8(15) . . . . ?
C23 N3 C21 C20 -62.6(19) . . . . ?
C23 N3 C21 C22 178.5(16) . . . . ?
C23 C24 C25 C26 171(3) . . . . ?
C23 C24 C25 C27 64(3) . . . . ?
C23 C24 C25 C28 -70(3) . . . . ?
C23 C24 C25A C26A -168(3) . . . . ?
C23 C24 C25A C27A 85(3) . . . . ?
C23 C24 C25A C28A -49(3) . . . . ?
C29 C30 C31 C32 5(2) . . . . ?
C29 C30 C31 C35 -170.4(14) . . . . ?
C30 C29 C34 C33 -2(2) . . . . ?
C30 C31 C32 C33 -3(2) . . . . ?
C30 C31 C35 N4 7(3) . . . . ?
C31 C32 C33 C34 -1(2) . . . . ?
C32 C31 C35 N4 -168.3(15) . . . . ?
C32 C33 C34 C29 4(2) . . . . ?
C34 C29 C30 O12 -179.7(12) . . . . ?
C34 C29 C30 C31 -3(2) . . . . ?
C35 N4 C36 C37 -132.3(14) . . . . ?
C35 C31 C32 C33 172.5(15) . . . . ?
C36 N4 C35 C31 175.2(14) . . . . ?
C36 C37 C38 O14 161.3(13) . . . . ?
C47 C48 C49 C50 168(3) . . . . ?
C47 C48A C49A C50A -108(5) . . . . ?
O3 C4 C5 C6 -33(5) . . . . ?
N1 C4 C5 C6 -179(3) . . . . ?
C2 N1 C4 O3 62(5) . . . . ?
C2 N1 C4 C5 -150(4) . . . . ?
C4 N1 C2 C1 -120(4) . . . . ?
C4 N1 C2 C3 128(5) . . . . ?
C4 C5 C6 C7 -65(4) . . . . ?
C4 C5 C6 C8 60(4) . . . . ?
C4 C5 C6 C9 -173(4) . . . . ?
O3A C4A C5A C6A -19(6) . . . . ?
N1A C4A C5A C6A -167(3) . . . . ?
C2A N1A C4A O3A -12(7) . . . . ?
C2A N1A C4A C5A 139(4) . . . . ?
C4A N1A C2A C1 -174(5) . . . . ?
C4A N1A C2A C3A 69(5) . . . . ?
C4A C5A C6A C7A 58(4) . . . . ?
C4A C5A C6A C8A -178(4) . . . . ?
C4A C5A C6A C9A -51(4) . . . . ?
C39A C40A C41A C42A -119(12) . . . . ?
C43A C44A C45A C46A 171(3) . . . . ?
C51A C52A C53A C54A 41(9) . . . . ?

loop_
_twin_individual_id
_twin_individual_mass_fraction_refined
1 0.95062
2 0.04938
